data_4506710
loop_
_publ_author_name
'Cheng, Ping-Shing'
'Marivel, Samipillai'
'Zang, Shuang-Quan'
'Gao, Guang-Gang'
'Mak, Thomas C. W.'

_publ_section_title
;
 Argentophilic Infinite Chain, Column, and Layer Structures Assembled with
 the Multinuclear Silver(I)--Phenylethynide Supramolecular Synthon
;
_journal_issue 9
_journal_name_full 'Crystal Growth &amp; Design'
_journal_page_first 4519
_journal_paper_doi 10.1021/cg300691n
_journal_volume 12
_journal_year 2012
_chemical_formula_moiety 'C36 H32 Ag5 F6 N0 O2 S2 Sb'
_chemical_formula_sum 'C36 H32 Ag5 F6 N0 O2 S2 Sb'
_chemical_formula_weight 1335.84
_chemical_name_systematic
; 
 ? 
;
_space_group_IT_number 2
_symmetry_cell_setting triclinic
_symmetry_space_group_name_Hall '-P 1'
_symmetry_space_group_name_H-M 'P -1'
_atom_sites_solution_hydrogens geom
_atom_sites_solution_primary direct
_atom_sites_solution_secondary difmap
_audit_creation_method SHELXL-97
_cell_angle_alpha 114.1130(10)
_cell_angle_beta 99.0790(10)
_cell_angle_gamma 94.4240(10)
_cell_formula_units_Z 2
_cell_length_a 8.4128(5)
_cell_length_b 16.7218(11)
_cell_length_c 16.7461(11)
_cell_measurement_temperature 293(2)
_cell_volume 2096.9(2)
_computing_cell_refinement SAINT(Bruker,2001)
_computing_data_collection APEX2(Bruker,2003)
_computing_data_reduction APEX2(Bruker,2003)
_computing_molecular_graphics DIAMOND
_computing_publication_material 'SHELXL-97 (Sheldrick, 1997)'
_computing_structure_refinement 'SHELXL-97 (Sheldrick, 1997)'
_computing_structure_solution 'SHELXS-97 (Sheldrick, 1997)'
_diffrn_ambient_temperature 293(2)
_diffrn_measured_fraction_theta_full 0.976
_diffrn_measured_fraction_theta_max 0.976
_diffrn_measurement_device_type 'SMART CCD APEX II'
_diffrn_measurement_method '\w and \f'
_diffrn_radiation_monochromator graphite
_diffrn_radiation_source 'fine-focus sealed tube'
_diffrn_radiation_type MoK\a
_diffrn_radiation_wavelength 0.71073
_diffrn_reflns_av_R_equivalents 0.0333
_diffrn_reflns_av_sigmaI/netI 0.0264
_diffrn_reflns_limit_h_max 10
_diffrn_reflns_limit_h_min -9
_diffrn_reflns_limit_k_max 20
_diffrn_reflns_limit_k_min -20
_diffrn_reflns_limit_l_max 20
_diffrn_reflns_limit_l_min -20
_diffrn_reflns_number 43059
_diffrn_reflns_theta_full 26.00
_diffrn_reflns_theta_max 26.00
_diffrn_reflns_theta_min 1.36
_exptl_absorpt_coefficient_mu 3.080
_exptl_absorpt_correction_T_max 0.5779
_exptl_absorpt_correction_T_min 0.3722
_exptl_absorpt_correction_type multi-scan
_exptl_absorpt_process_details SADABS
_exptl_crystal_colour yellow
_exptl_crystal_density_diffrn 2.116
_exptl_crystal_density_method 'not measured'
_exptl_crystal_description needle
_exptl_crystal_F_000 1272
_exptl_crystal_size_max 0.40
_exptl_crystal_size_mid 0.20
_exptl_crystal_size_min 0.20
_refine_diff_density_max 1.304
_refine_diff_density_min -0.971
_refine_diff_density_rms 0.142
_refine_ls_extinction_method none
_refine_ls_goodness_of_fit_ref 1.092
_refine_ls_hydrogen_treatment constr
_refine_ls_matrix_type full
_refine_ls_number_parameters 502
_refine_ls_number_reflns 8059
_refine_ls_number_restraints 5
_refine_ls_restrained_S_all 1.092
_refine_ls_R_factor_all 0.0873
_refine_ls_R_factor_gt 0.0675
_refine_ls_shift/su_max 0.009
_refine_ls_shift/su_mean 0.000
_refine_ls_structure_factor_coef Fsqd
_refine_ls_weighting_details 'calc w=1/[\s^2^(Fo^2^)+(0.0348P)^2^+27.8259P] where P=(Fo^2^+2Fc^2^)/3'
_refine_ls_weighting_scheme calc
_refine_ls_wR_factor_gt 0.1498
_refine_ls_wR_factor_ref 0.1614
_reflns_number_gt 6258
_reflns_number_total 8059
_reflns_threshold_expression >2sigma(I)
_cod_data_source_file cg300691n_si_001.cif
_cod_data_source_block 3e
_cod_original_sg_symbol_H-M P-1
_cod_database_code 4506710

loop_
_symmetry_equiv_pos_as_xyz
'x, y, z'
'-x, -y, -z'

loop_
_atom_site_label
_atom_site_type_symbol
_atom_site_fract_x
_atom_site_fract_y
_atom_site_fract_z
_atom_site_U_iso_or_equiv
_atom_site_adp_type
_atom_site_occupancy
_atom_site_symmetry_multiplicity
_atom_site_calc_flag
_atom_site_refinement_flags
Ag1 Ag 0.59512(9) 0.55094(5) -0.05698(5) 0.0507(2) Uani 1 1 d .
Ag2 Ag 0.85735(10) 0.42270(6) -0.08959(5) 0.0530(2) Uani 1 1 d .
Ag3 Ag 0.94916(11) 0.61764(6) -0.05060(6) 0.0609(2) Uani 1 1 d .
Ag4 Ag 0.50755(11) 0.64515(6) 0.11863(6) 0.0626(3) Uani 1 1 d .
Ag5 Ag 0.7976(13) 0.5278(8) 0.0975(6) 0.065(2) Uani 0.35(4) 1 d P
Ag5' Ag 0.8069(9) 0.5106(11) 0.1047(6) 0.0960(19) Uani 0.65(4) 1 d P
C1 C 0.5757(12) 0.5380(7) 0.1699(7) 0.050(2) Uani 1 1 d .
C2 C 0.6576(13) 0.5846(8) 0.2409(8) 0.061(3) Uani 1 1 d .
C3 C 0.7468(10) 0.6406(5) 0.3308(4) 0.059(3) Uani 1 1 d G
C4 C 0.6963(11) 0.6318(6) 0.4023(6) 0.094(5) Uani 1 1 d G
H4 H 0.6113 0.5874 0.3918 0.112 Uiso 1 1 calc R
C5 C 0.7728(14) 0.6893(8) 0.4895(5) 0.103(5) Uani 1 1 d G
H5 H 0.7390 0.6834 0.5373 0.124 Uiso 1 1 calc R
C6 C 0.8998(13) 0.7557(7) 0.5052(4) 0.100(5) Uani 1 1 d G
H6 H 0.9510 0.7941 0.5635 0.119 Uiso 1 1 calc R
C7 C 0.9504(12) 0.7645(6) 0.4336(6) 0.117(7) Uani 1 1 d G
H7 H 1.0354 0.8089 0.4441 0.141 Uiso 1 1 calc R
C8 C 0.8739(11) 0.7070(6) 0.3464(5) 0.090(4) Uani 1 1 d G
H8 H 0.9077 0.7129 0.2986 0.108 Uiso 1 1 calc R
C9 C 0.7605(12) 0.6504(7) 0.0487(7) 0.050(2) Uani 1 1 d .
C10 C 0.8380(13) 0.7254(8) 0.0914(7) 0.055(3) Uani 1 1 d .
C11 C 0.9219(9) 0.8137(4) 0.1494(5) 0.062(3) Uani 1 1 d G
C12 C 0.8723(10) 0.8642(6) 0.2278(6) 0.083(4) Uani 1 1 d G
H12 H 0.7878 0.8399 0.2448 0.099 Uiso 1 1 calc R
C13 C 0.9490(13) 0.9510(6) 0.2808(6) 0.106(6) Uani 1 1 d G
H13 H 0.9159 0.9847 0.3332 0.127 Uiso 1 1 calc R
C14 C 1.0754(13) 0.9872(4) 0.2554(7) 0.110(6) Uani 1 1 d G
H14 H 1.1267 1.0453 0.2909 0.131 Uiso 1 1 calc R
C15 C 1.1250(11) 0.9367(6) 0.1770(8) 0.108(6) Uani 1 1 d G
H15 H 1.2095 0.9610 0.1600 0.129 Uiso 1 1 calc R
C16 C 1.0482(11) 0.8500(5) 0.1240(6) 0.081(4) Uani 1 1 d G
H16 H 1.0814 0.8162 0.0715 0.097 Uiso 1 1 calc R
C17 C 0.7540(12) 0.3589(7) -0.0231(7) 0.051(2) Uani 1 1 d .
C18 C 0.6741(15) 0.3027(8) -0.0149(7) 0.063(3) Uani 1 1 d .
C19 C 0.5843(15) 0.2350(6) 0.0035(7) 0.083(4) Uani 1 1 d G
C20 C 0.4979(14) 0.1586(6) -0.0683(6) 0.080(4) Uani 1 1 d G
H20 H 0.4988 0.1506 -0.1266 0.096 Uiso 1 1 calc R
C21 C 0.4101(16) 0.0942(7) -0.0531(9) 0.118(6) Uani 1 1 d G
H21 H 0.3523 0.0431 -0.1011 0.141 Uiso 1 1 calc R
C22 C 0.409(3) 0.1062(11) 0.0339(11) 0.24(2) Uani 1 1 d G
H22 H 0.3499 0.0631 0.0441 0.284 Uiso 1 1 calc R
C23 C 0.495(3) 0.1826(13) 0.1057(8) 0.40(4) Uani 1 1 d G
H23 H 0.4941 0.1906 0.1640 0.485 Uiso 1 1 calc R
C24 C 0.583(3) 0.2470(10) 0.0905(6) 0.24(2) Uani 1 1 d G
H24 H 0.6407 0.2981 0.1386 0.285 Uiso 1 1 calc R
C25 C 0.9366(13) 0.4748(8) -0.1734(7) 0.058(3) Uani 1 1 d D
C26 C 0.958(3) 0.4869(15) -0.2370(15) 0.048(6) Uani 0.487(14) 1 d P
C27 C 0.960(2) 0.4933(11) -0.3177(10) 0.056(6) Uani 0.487(14) 1 d PG
C28 C 0.862(2) 0.4334(12) -0.3987(12) 0.089(10) Uani 0.487(14) 1 d PG
C29 C 0.866(3) 0.4453(17) -0.4759(10) 0.099(11) Uani 0.487(14) 1 d PG
C30 C 0.967(4) 0.5171(19) -0.4721(14) 0.123(15) Uani 0.487(14) 1 d PG
C31 C 1.065(3) 0.5770(15) -0.3911(18) 0.18(3) Uani 0.487(14) 1 d PG
H31 H 1.1323 0.6250 -0.3885 0.214 Uiso 0.487(14) 1 calc PR
C32 C 1.061(3) 0.5651(12) -0.3139(13) 0.115(14) Uani 0.487(14) 1 d PG
H32 H 1.1268 0.6052 -0.2597 0.138 Uiso 0.487(14) 1 calc PR
C26' C 0.860(3) 0.4883(14) -0.2332(12) 0.053(6) Uani 0.513(14) 1 d PD
C27' C 0.7488(17) 0.5037(12) -0.3053(10) 0.057(6) Uani 0.513(14) 1 d PG
C28' C 0.745(2) 0.4442(12) -0.3928(12) 0.095(11) Uani 0.513(14) 1 d PG
C29' C 0.650(3) 0.4532(16) -0.4635(9) 0.125(15) Uani 0.513(14) 1 d PG
C30' C 0.558(2) 0.5218(18) -0.4467(14) 0.091(10) Uani 0.513(14) 1 d PG
C31' C 0.562(2) 0.5814(13) -0.3591(17) 0.124(16) Uani 0.513(14) 1 d PG
H31' H 0.5005 0.6273 -0.3478 0.148 Uiso 0.513(14) 1 calc PR
C32' C 0.657(2) 0.5723(11) -0.2884(11) 0.097(11) Uani 0.513(14) 1 d PG
H32' H 0.6594 0.6122 -0.2298 0.116 Uiso 0.513(14) 1 calc PR
O1 O 0.5076(15) 0.7772(6) 0.2414(6) 0.096(3) Uani 1 1 d .
S1 S 0.4666(11) 0.7881(4) 0.3282(5) 0.087(3) Uani 0.67(2) 1 d PD
S1' S 0.385(3) 0.8079(18) 0.2942(13) 0.151(10) Uani 0.33(2) 1 d P
C33 C 0.575(6) 0.8917(18) 0.4057(16) 0.26(2) Uani 1 1 d .
C34 C 0.283(3) 0.828(3) 0.334(2) 0.27(2) Uani 1 1 d D
O2 O 0.9645(16) 0.7160(8) -0.1124(8) 0.110(4) Uani 1 1 d D
S2 S 1.046(3) 0.7559(9) -0.1613(8) 0.232(11) Uani 0.55 1 d PD
S2' S 0.823(2) 0.7525(9) -0.1419(10) 0.153(6) Uani 0.45 1 d P
C35 C 1.110(7) 0.8692(11) -0.111(3) 0.33(3) Uani 1 1 d D
C36 C 0.905(5) 0.797(5) -0.215(7) 0.60(8) Uani 1 1 d D
Sb1 Sb 0.57639(14) 0.14256(8) 0.35267(7) 0.0924(3) Uani 1 1 d .
F1 F 0.637(3) 0.2452(13) 0.4516(13) 0.287(12) Uani 1 1 d .
F2 F 0.7243(19) 0.1026(12) 0.4187(12) 0.203(7) Uani 1 1 d .
F3 F 0.417(2) 0.1081(15) 0.3994(11) 0.242(9) Uani 1 1 d .
F4 F 0.523(2) 0.0425(16) 0.2583(14) 0.354(19) Uani 1 1 d .
F5 F 0.416(3) 0.180(2) 0.304(2) 0.353(17) Uani 1 1 d .
F6 F 0.730(3) 0.176(2) 0.3121(14) 0.44(3) Uani 1 1 d .

loop_
_atom_site_aniso_label
_atom_site_aniso_U_11
_atom_site_aniso_U_22
_atom_site_aniso_U_33
_atom_site_aniso_U_23
_atom_site_aniso_U_13
_atom_site_aniso_U_12
Ag1 0.0406(4) 0.0518(5) 0.0484(4) 0.0130(3) 0.0042(3) 0.0016(3)
Ag2 0.0453(5) 0.0599(5) 0.0540(5) 0.0252(4) 0.0093(3) 0.0063(4)
Ag3 0.0536(5) 0.0675(6) 0.0603(5) 0.0249(4) 0.0163(4) 0.0081(4)
Ag4 0.0574(5) 0.0582(5) 0.0628(5) 0.0198(4) 0.0030(4) 0.0102(4)
Ag5 0.063(3) 0.103(4) 0.059(3) 0.054(4) 0.0253(19) 0.044(3)
Ag5' 0.0545(17) 0.117(4) 0.081(3) 0.0025(18) 0.0239(17) 0.0179(19)
C1 0.037(5) 0.057(6) 0.056(6) 0.024(5) 0.008(5) 0.011(4)
C2 0.044(6) 0.063(7) 0.057(7) 0.012(5) -0.005(5) 0.009(5)
C3 0.040(6) 0.073(7) 0.051(6) 0.017(5) -0.003(5) 0.015(5)
C4 0.101(12) 0.099(11) 0.066(9) 0.026(8) 0.013(8) -0.007(9)
C5 0.096(12) 0.130(14) 0.060(8) 0.030(9) -0.006(8) -0.011(10)
C6 0.089(11) 0.111(13) 0.063(9) 0.014(8) -0.010(8) -0.003(9)
C7 0.092(12) 0.121(14) 0.073(10) -0.007(9) -0.008(9) -0.031(10)
C8 0.077(10) 0.099(11) 0.065(8) 0.019(8) -0.001(7) -0.017(8)
C9 0.032(5) 0.052(6) 0.056(6) 0.015(5) 0.006(4) -0.002(4)
C10 0.040(6) 0.069(7) 0.053(6) 0.029(5) 0.000(5) 0.004(5)
C11 0.041(6) 0.049(6) 0.076(8) 0.013(6) -0.002(5) -0.003(5)
C12 0.069(9) 0.068(8) 0.079(9) 0.001(7) 0.017(7) -0.005(7)
C13 0.088(12) 0.084(11) 0.095(11) -0.008(9) 0.014(9) 0.003(9)
C14 0.071(10) 0.058(9) 0.148(16) 0.007(9) -0.009(10) -0.004(7)
C15 0.106(13) 0.056(8) 0.132(14) 0.012(9) 0.044(11) -0.023(8)
C16 0.061(8) 0.056(7) 0.115(11) 0.023(7) 0.032(8) -0.006(6)
C17 0.038(5) 0.049(6) 0.066(7) 0.026(5) 0.006(5) 0.002(4)
C18 0.067(8) 0.076(8) 0.037(5) 0.019(5) 0.001(5) 0.004(6)
C19 0.097(11) 0.082(10) 0.075(9) 0.044(8) 0.004(8) 0.001(8)
C20 0.089(10) 0.059(8) 0.101(10) 0.047(8) 0.015(8) 0.002(7)
C21 0.123(15) 0.085(12) 0.147(17) 0.052(12) 0.035(13) -0.001(10)
C22 0.37(5) 0.19(3) 0.14(2) 0.10(2) 0.02(3) -0.14(3)
C23 0.64(10) 0.35(5) 0.13(2) 0.11(3) 0.02(4) -0.32(6)
C24 0.35(4) 0.23(3) 0.097(15) 0.108(19) -0.05(2) -0.16(3)
C25 0.047(6) 0.065(7) 0.056(6) 0.019(5) 0.019(5) 0.003(5)
C26 0.012(10) 0.057(13) 0.065(15) 0.017(10) 0.006(9) -0.001(9)
C27 0.061(14) 0.057(13) 0.067(14) 0.034(11) 0.035(12) 0.026(11)
C28 0.08(2) 0.12(3) 0.052(15) 0.035(16) -0.001(15) 0.02(2)
C29 0.11(3) 0.13(3) 0.08(2) 0.06(2) 0.029(19) 0.04(2)
C30 0.15(4) 0.17(4) 0.11(3) 0.09(3) 0.07(3) 0.07(3)
C31 0.34(8) 0.14(4) 0.16(4) 0.10(3) 0.19(5) 0.12(5)
C32 0.19(4) 0.08(2) 0.09(2) 0.051(19) 0.07(3) 0.01(2)
C26' 0.055(15) 0.062(14) 0.039(11) 0.022(10) 0.010(10) -0.006(12)
C27' 0.027(10) 0.075(15) 0.081(15) 0.048(13) 0.009(9) 0.007(9)
C28' 0.062(18) 0.15(3) 0.060(16) 0.036(18) 0.016(14) -0.012(18)
C29' 0.15(4) 0.15(3) 0.060(18) 0.04(2) 0.00(2) 0.06(3)
C30' 0.063(18) 0.14(3) 0.10(2) 0.08(2) 0.010(15) -0.006(18)
C31' 0.052(17) 0.10(3) 0.27(5) 0.14(3) 0.02(2) 0.014(16)
C32' 0.060(17) 0.15(3) 0.10(2) 0.09(2) -0.003(15) 0.000(18)
O1 0.135(9) 0.081(6) 0.073(6) 0.021(5) 0.056(6) 0.023(6)
S1 0.112(7) 0.088(4) 0.080(4) 0.044(3) 0.038(4) 0.043(4)
S1' 0.166(19) 0.23(2) 0.093(11) 0.075(13) 0.066(12) 0.135(18)
C33 0.47(6) 0.14(2) 0.094(17) -0.035(15) 0.09(3) -0.06(3)
C34 0.11(2) 0.48(7) 0.15(3) 0.08(3) 0.04(2) 0.06(3)
O2 0.145(11) 0.107(8) 0.111(8) 0.069(7) 0.041(8) 0.038(8)
S2 0.41(3) 0.148(11) 0.120(9) 0.081(9) 0.000(13) -0.083(14)
S2' 0.197(15) 0.126(10) 0.167(12) 0.086(10) 0.029(11) 0.091(10)
C35 0.39(7) 0.13(3) 0.52(8) 0.18(4) 0.12(6) 0.01(3)
C36 0.28(6) 0.70(12) 1.05(18) 0.79(14) -0.24(9) -0.19(7)
Sb1 0.0908(8) 0.0948(8) 0.0771(6) 0.0282(6) 0.0088(5) -0.0006(6)
F1 0.28(2) 0.201(17) 0.208(18) -0.065(14) -0.008(16) 0.029(16)
F2 0.148(13) 0.227(17) 0.225(17) 0.108(14) -0.016(11) 0.027(11)
F3 0.169(15) 0.35(3) 0.171(14) 0.102(16) 0.031(11) -0.064(16)
F4 0.174(16) 0.33(3) 0.237(19) -0.176(19) 0.069(14) -0.090(17)
F5 0.29(3) 0.51(4) 0.42(4) 0.36(4) 0.01(3) 0.11(3)
F6 0.37(3) 0.66(5) 0.182(17) 0.18(3) -0.024(18) -0.35(4)

loop_
_atom_type_symbol
_atom_type_description
_atom_type_scat_dispersion_real
_atom_type_scat_dispersion_imag
_atom_type_scat_source
Ag Ag -0.8971 1.1015 'International Tables Vol C Tables 4.2.6.8 and 6.1.1.4'
Sb Sb -0.5866 1.5461 'International Tables Vol C Tables 4.2.6.8 and 6.1.1.4'
S S 0.1246 0.1234 'International Tables Vol C Tables 4.2.6.8 and 6.1.1.4'
F F 0.0171 0.0103 'International Tables Vol C Tables 4.2.6.8 and 6.1.1.4'
O O 0.0106 0.0060 'International Tables Vol C Tables 4.2.6.8 and 6.1.1.4'
N N 0.0061 0.0033 'International Tables Vol C Tables 4.2.6.8 and 6.1.1.4'
C C 0.0033 0.0016 'International Tables Vol C Tables 4.2.6.8 and 6.1.1.4'
H H 0.0000 0.0000 'International Tables Vol C Tables 4.2.6.8 and 6.1.1.4'

loop_
_geom_angle_atom_site_label_1
_geom_angle_atom_site_label_2
_geom_angle_atom_site_label_3
_geom_angle
_geom_angle_site_symmetry_1
_geom_angle_site_symmetry_3
C9 Ag1 C1 173.0(4) . 2_665
C9 Ag1 Ag4 59.1(3) . .
C1 Ag1 Ag4 122.3(3) 2_665 .
C9 Ag1 Ag4 135.8(3) . 2_665
C1 Ag1 Ag4 51.1(3) 2_665 2_665
Ag4 Ag1 Ag4 108.05(3) . 2_665
C9 Ag1 Ag3 51.6(3) . .
C1 Ag1 Ag3 126.8(3) 2_665 .
Ag4 Ag1 Ag3 110.64(3) . .
Ag4 Ag1 Ag3 118.41(4) 2_665 .
C9 Ag1 Ag5 55.2(4) . .
C1 Ag1 Ag5 131.8(4) 2_665 .
Ag4 Ag1 Ag5 64.9(2) . .
Ag4 Ag1 Ag5 80.8(2) 2_665 .
Ag3 Ag1 Ag5 74.8(2) . .
C9 Ag1 Ag2 90.8(3) . .
C1 Ag1 Ag2 93.4(3) 2_665 .
Ag4 Ag1 Ag2 123.63(4) . .
Ag4 Ag1 Ag2 59.93(3) 2_665 .
Ag3 Ag1 Ag2 58.94(3) . .
Ag5 Ag1 Ag2 58.9(2) . .
C9 Ag1 Ag5 135.9(3) . 2_665
C1 Ag1 Ag5 45.1(3) 2_665 2_665
Ag4 Ag1 Ag5 77.27(18) . 2_665
Ag4 Ag1 Ag5 60.94(18) 2_665 2_665
Ag3 Ag1 Ag5 171.03(15) . 2_665
Ag5 Ag1 Ag5 113.2(2) . 2_665
Ag2 Ag1 Ag5 120.83(18) . 2_665
C9 Ag1 Ag5' 135.1(3) . 2_665
C1 Ag1 Ag5' 44.9(3) 2_665 2_665
Ag4 Ag1 Ag5' 77.68(11) . 2_665
Ag4 Ag1 Ag5' 66.3(3) 2_665 2_665
Ag3 Ag1 Ag5' 166.7(3) . 2_665
Ag5 Ag1 Ag5' 118.5(4) . 2_665
Ag2 Ag1 Ag5' 125.9(3) . 2_665
Ag5 Ag1 Ag5' 6.3(4) 2_665 2_665
C17 Ag2 C25 171.7(4) . .
C17 Ag2 Ag3 56.7(3) . 2_765
C25 Ag2 Ag3 129.7(3) . 2_765
C17 Ag2 Ag5 133.0(3) . 2_765
C25 Ag2 Ag5 52.9(3) . 2_765
Ag3 Ag2 Ag5 76.84(12) 2_765 2_765
C17 Ag2 Ag5 59.3(4) . .
C25 Ag2 Ag5 126.6(4) . .
Ag3 Ag2 Ag5 66.20(14) 2_765 .
Ag5 Ag2 Ag5 110.5(2) 2_765 .
C17 Ag2 Ag3 133.9(3) . .
C25 Ag2 Ag3 51.8(3) . .
Ag3 Ag2 Ag3 110.41(3) 2_765 .
Ag5 Ag2 Ag3 65.9(2) 2_765 .
Ag5 Ag2 Ag3 74.85(19) . .
C17 Ag2 Ag4 53.5(3) . 2_665
C25 Ag2 Ag4 119.7(3) . 2_665
Ag3 Ag2 Ag4 110.24(3) 2_765 2_665
Ag5 Ag2 Ag4 169.61(19) 2_765 2_665
Ag5 Ag2 Ag4 79.7(2) . 2_665
Ag3 Ag2 Ag4 116.61(4) . 2_665
C17 Ag2 Ag5' 139.3(5) . 2_765
C25 Ag2 Ag5' 47.0(5) . 2_765
Ag3 Ag2 Ag5' 82.8(4) 2_765 2_765
Ag5 Ag2 Ag5' 6.8(4) 2_765 2_765
Ag5 Ag2 Ag5' 110.5(3) . 2_765
Ag3 Ag2 Ag5' 60.0(4) . 2_765
Ag4 Ag2 Ag5' 166.3(3) 2_665 2_765
C17 Ag2 Ag1 90.7(3) . .
C25 Ag2 Ag1 88.6(3) . .
Ag3 Ag2 Ag1 124.92(3) 2_765 .
Ag5 Ag2 Ag1 125.0(2) 2_765 .
Ag5 Ag2 Ag1 58.83(15) . .
Ag3 Ag2 Ag1 59.22(3) . .
Ag4 Ag2 Ag1 57.84(3) 2_665 .
Ag5' Ag2 Ag1 118.8(4) 2_765 .
C17 Ag2 Ag5' 54.0(5) . .
C25 Ag2 Ag5' 132.5(5) . .
Ag3 Ag2 Ag5' 60.3(4) 2_765 .
Ag5 Ag2 Ag5' 110.7(3) 2_765 .
Ag5 Ag2 Ag5' 6.7(4) . .
Ag3 Ag2 Ag5' 80.7(4) . .
Ag4 Ag2 Ag5' 79.67(11) 2_665 .
Ag5' Ag2 Ag5' 111.62(17) 2_765 .
Ag1 Ag2 Ag5' 64.6(4) . .
O2 Ag3 C9 111.4(4) . .
O2 Ag3 C25 104.5(4) . .
C9 Ag3 C25 124.0(3) . .
O2 Ag3 C17 99.1(4) . 2_765
C9 Ag3 C17 115.7(3) . 2_765
C25 Ag3 C17 98.6(4) . 2_765
O2 Ag3 C10 95.2(4) . .
C9 Ag3 C10 27.1(3) . .
C25 Ag3 C10 151.1(3) . .
C17 Ag3 C10 99.0(3) 2_765 .
O2 Ag3 Ag5' 111.2(5) . 2_765
C9 Ag3 Ag5' 137.2(4) . 2_765
C25 Ag3 Ag5' 46.2(3) . 2_765
C17 Ag3 Ag5' 52.5(3) 2_765 2_765
C10 Ag3 Ag5' 142.7(4) . 2_765
O2 Ag3 Ag2 139.7(3) . 2_765
C9 Ag3 Ag2 82.9(3) . 2_765
C25 Ag3 Ag2 96.4(3) . 2_765
C17 Ag3 Ag2 43.1(2) 2_765 2_765
C10 Ag3 Ag2 81.2(2) . 2_765
Ag5' Ag3 Ag2 61.6(3) 2_765 2_765
O2 Ag3 Ag2 144.9(3) . .
C9 Ag3 Ag2 87.0(2) . .
C25 Ag3 Ag2 43.0(3) . .
C17 Ag3 Ag2 99.0(2) 2_765 .
C10 Ag3 Ag2 111.3(2) . .
Ag5' Ag3 Ag2 59.7(3) 2_765 .
Ag2 Ag3 Ag2 69.59(3) 2_765 .
O2 Ag3 Ag1 111.8(3) . .
C9 Ag3 Ag1 42.4(2) . .
C25 Ag3 Ag1 85.1(3) . .
C17 Ag3 Ag1 146.9(2) 2_765 .
C10 Ag3 Ag1 67.8(2) . .
Ag5' Ag3 Ag1 121.1(2) 2_765 .
Ag2 Ag3 Ag1 103.87(3) 2_765 .
Ag2 Ag3 Ag1 61.84(3) . .
O2 Ag3 Ag5 116.1(3) . 2_765
C9 Ag3 Ag5 132.3(3) . 2_765
C25 Ag3 Ag5 46.8(3) . 2_765
C17 Ag3 Ag5 52.7(3) 2_765 2_765
C10 Ag3 Ag5 139.1(3) . 2_765
Ag5' Ag3 Ag5 4.9(4) 2_765 2_765
Ag2 Ag3 Ag5 57.92(14) 2_765 2_765
Ag2 Ag3 Ag5 56.1(2) . 2_765
Ag1 Ag3 Ag5 117.9(2) . 2_765
O1 Ag4 C1 108.6(4) . .
O1 Ag4 C17 98.5(4) . 2_665
C1 Ag4 C17 127.0(3) . 2_665
O1 Ag4 C18 90.5(4) . 2_665
C1 Ag4 C18 152.2(4) . 2_665
C17 Ag4 C18 26.7(3) 2_665 2_665
O1 Ag4 C9 112.2(3) . .
C1 Ag4 C9 96.8(3) . .
C17 Ag4 C9 114.0(3) 2_665 .
C18 Ag4 C9 94.2(4) 2_665 .
O1 Ag4 Ag1 149.4(2) . .
C1 Ag4 Ag1 94.5(3) . .
C17 Ag4 Ag1 82.3(3) 2_665 .
C18 Ag4 Ag1 76.4(3) 2_665 .
C9 Ag4 Ag1 43.2(2) . .
O1 Ag4 Ag1 138.6(2) . 2_665
C1 Ag4 Ag1 43.7(3) . 2_665
C17 Ag4 Ag1 86.5(2) 2_665 2_665
C18 Ag4 Ag1 108.8(3) 2_665 2_665
C9 Ag4 Ag1 102.7(2) . 2_665
Ag1 Ag4 Ag1 71.95(3) . 2_665
O1 Ag4 Ag2 94.8(3) . 2_665
C1 Ag4 Ag2 90.1(2) . 2_665
C17 Ag4 Ag2 41.9(2) 2_665 2_665
C18 Ag4 Ag2 67.7(3) 2_665 2_665
C9 Ag4 Ag2 148.0(2) . 2_665
Ag1 Ag4 Ag2 105.25(3) . 2_665
Ag1 Ag4 Ag2 62.23(3) 2_665 2_665
O1 Ag4 Ag5 125.1(4) . .
C1 Ag4 Ag5 47.0(3) . .
C17 Ag4 Ag5 136.3(3) 2_665 .
C18 Ag4 Ag5 135.0(3) 2_665 .
C9 Ag4 Ag5 50.0(3) . .
Ag1 Ag4 Ag5 58.88(15) . .
Ag1 Ag4 Ag5 64.2(2) 2_665 .
Ag2 Ag4 Ag5 126.4(2) 2_665 .
Ag5' Ag5 C1 86(2) . .
Ag5' Ag5 C25 56(2) . 2_765
C1 Ag5 C25 119.5(5) . 2_765
Ag5' Ag5 C9 175(3) . .
C1 Ag5 C9 98.7(5) . .
C25 Ag5 C9 118.7(6) 2_765 .
Ag5' Ag5 C17 60(3) . .
C1 Ag5 C17 105.0(5) . .
C25 Ag5 C17 95.0(5) 2_765 .
C9 Ag5 C17 120.6(5) . .
Ag5' Ag5 Ag2 94(3) . 2_765
C1 Ag5 Ag2 153.9(5) . 2_765
C25 Ag5 Ag2 43.9(3) 2_765 2_765
C9 Ag5 Ag2 80.7(4) . 2_765
C17 Ag5 Ag2 97.4(4) . 2_765
Ag5' Ag5 Ag2 93(3) . .
C1 Ag5 Ag2 136.5(5) . .
C25 Ag5 Ag2 94.8(4) 2_765 .
C9 Ag5 Ag2 85.3(3) . .
C17 Ag5 Ag2 41.7(3) . .
Ag2 Ag5 Ag2 69.5(2) 2_765 .
Ag5' Ag5 Ag1 141(3) . .
C1 Ag5 Ag1 92.1(4) . .
C25 Ag5 Ag1 147.5(5) 2_765 .
C9 Ag5 Ag1 42.4(2) . .
C17 Ag5 Ag1 82.7(4) . .
Ag2 Ag5 Ag1 104.0(2) 2_765 .
Ag2 Ag5 Ag1 62.23(17) . .
Ag5' Ag5 Ag3 46(2) . 2_765
C1 Ag5 Ag3 131.0(4) . 2_765
C25 Ag5 Ag3 47.0(3) 2_765 2_765
C9 Ag5 Ag3 129.9(4) . 2_765
C17 Ag5 Ag3 48.8(3) . 2_765
Ag2 Ag5 Ag3 58.02(18) 2_765 2_765
Ag2 Ag5 Ag3 55.88(19) . 2_765
Ag1 Ag5 Ag3 118.0(3) . 2_765
Ag5' Ag5 Ag4 133(3) . .
C1 Ag5 Ag4 46.8(3) . .
C25 Ag5 Ag4 141.9(5) 2_765 .
C9 Ag5 Ag4 52.1(3) . .
C17 Ag5 Ag4 122.1(4) . .
Ag2 Ag5 Ag4 128.6(3) 2_765 .
Ag2 Ag5 Ag4 118.3(2) . .
Ag1 Ag5 Ag4 56.25(14) . .
Ag3 Ag5 Ag4 170.9(4) 2_765 .
Ag5' Ag5 Ag1 89(3) . 2_665
C1 Ag5 Ag1 38.8(3) . 2_665
C25 Ag5 Ag1 143.4(4) 2_765 2_665
C9 Ag5 Ag1 96.5(3) . 2_665
C17 Ag5 Ag1 73.0(4) . 2_665
Ag2 Ag5 Ag1 167.1(4) 2_765 2_665
Ag2 Ag5 Ag1 97.8(3) . 2_665
Ag1 Ag5 Ag1 66.8(2) . 2_665
Ag3 Ag5 Ag1 117.2(3) 2_765 2_665
Ag4 Ag5 Ag1 54.87(17) . 2_665
Ag5 Ag5' C25 116(3) . 2_765
Ag5 Ag5' C1 85(3) . .
C25 Ag5' C1 127.7(6) 2_765 .
Ag5 Ag5' C17 113(3) . .
C25 Ag5' C17 104.4(7) 2_765 .
C1 Ag5' C17 110.2(5) . .
Ag5 Ag5' C26 131(3) . 2_765
C25 Ag5' C26 25.7(6) 2_765 2_765
C1 Ag5' C26 104.2(7) . 2_765
C17 Ag5' C26 108.7(9) . 2_765
Ag5 Ag5' C2 89(3) . .
C25 Ag5' C2 102.9(5) 2_765 .
C1 Ag5' C2 26.2(3) . .
C17 Ag5' C2 131.9(6) . .
C26 Ag5' C2 82.1(6) 2_765 .
Ag5 Ag5' Ag3 129(3) . 2_765
C25 Ag5' Ag3 51.6(4) 2_765 2_765
C1 Ag5' Ag3 144.4(9) . 2_765
C17 Ag5' Ag3 53.0(4) . 2_765
C26 Ag5' Ag3 62.6(6) 2_765 2_765
C2 Ag5' Ag3 139.0(8) . 2_765
Ag5 Ag5' Ag2 79(3) . 2_765
C25 Ag5' Ag2 43.4(3) 2_765 2_765
C1 Ag5' Ag2 149.7(6) . 2_765
C17 Ag5' Ag2 99.8(3) . 2_765
C26 Ag5' Ag2 68.8(5) 2_765 2_765
C2 Ag5' Ag2 126.9(4) . 2_765
Ag3 Ag5' Ag2 60.28(15) 2_765 2_765
Ag5 Ag5' Ag2 80(3) . .
C25 Ag5' Ag2 97.5(3) 2_765 .
C1 Ag5' Ag2 134.2(5) . .
C17 Ag5' Ag2 41.7(3) . .
C26 Ag5' Ag2 118.1(6) 2_765 .
C2 Ag5' Ag2 159.5(6) . .
Ag3 Ag5' Ag2 58.02(14) 2_765 .
Ag2 Ag5' Ag2 68.38(17) 2_765 .
Ag5 Ag5' Ag1 85(3) . 2_665
C25 Ag5' Ag1 156.4(9) 2_765 2_665
C1 Ag5' Ag1 38.6(3) . 2_665
C17 Ag5' Ag1 74.7(3) . 2_665
C26 Ag5' Ag1 131.4(8) 2_765 2_665
C2 Ag5' Ag1 64.7(3) . 2_665
Ag3 Ag5' Ag1 124.2(4) 2_765 2_665
Ag2 Ag5' Ag1 159.9(7) 2_765 2_665
Ag2 Ag5' Ag1 96.7(2) . 2_665
C2 C1 Ag1 169.9(10) . 2_665
C2 C1 Ag4 99.9(9) . .
Ag1 C1 Ag4 85.2(4) 2_665 .
C2 C1 Ag5' 91.7(8) . .
Ag1 C1 Ag5' 96.5(4) 2_665 .
Ag4 C1 Ag5' 95.0(7) . .
C2 C1 Ag5 92.9(9) . .
Ag1 C1 Ag5 96.2(5) 2_665 .
Ag4 C1 Ag5 86.2(4) . .
Ag5' C1 Ag5 8.8(5) . .
C1 C2 C3 175.5(13) . .
C1 C2 Ag5' 62.0(7) . .
C3 C2 Ag5' 122.3(7) . .
C4 C3 C8 120.0 . .
C4 C3 C2 119.0(8) . .
C8 C3 C2 120.8(8) . .
C3 C4 C5 120.0 . .
C3 C4 H4 120.0 . .
C5 C4 H4 120.0 . .
C6 C5 C4 120.0 . .
C6 C5 H5 120.0 . .
C4 C5 H5 120.0 . .
C5 C6 C7 120.0 . .
C5 C6 H6 120.0 . .
C7 C6 H6 120.0 . .
C6 C7 C8 120.0 . .
C6 C7 H7 120.0 . .
C8 C7 H7 120.0 . .
C7 C8 C3 120.0 . .
C7 C8 H8 120.0 . .
C3 C8 H8 120.0 . .
C10 C9 Ag1 155.3(9) . .
C10 C9 Ag3 89.3(7) . .
Ag1 C9 Ag3 86.1(4) . .
C10 C9 Ag5 122.3(9) . .
Ag1 C9 Ag5 82.4(4) . .
Ag3 C9 Ag5 97.7(4) . .
C10 C9 Ag4 106.5(8) . .
Ag1 C9 Ag4 77.7(3) . .
Ag3 C9 Ag4 163.6(4) . .
Ag5 C9 Ag4 77.9(4) . .
C9 C10 C11 174.0(11) . .
C9 C10 Ag3 63.6(7) . .
C11 C10 Ag3 121.9(7) . .
C12 C11 C16 120.0 . .
C12 C11 C10 120.6(7) . .
C16 C11 C10 119.3(7) . .
C13 C12 C11 120.0 . .
C13 C12 H12 120.0 . .
C11 C12 H12 120.0 . .
C12 C13 C14 120.0 . .
C12 C13 H13 120.0 . .
C14 C13 H13 120.0 . .
C15 C14 C13 120.0 . .
C15 C14 H14 120.0 . .
C13 C14 H14 120.0 . .
C16 C15 C14 120.0 . .
C16 C15 H15 120.0 . .
C14 C15 H15 120.0 . .
C15 C16 C11 120.0 . .
C15 C16 H16 120.0 . .
C11 C16 H16 120.0 . .
C18 C17 Ag2 157.2(10) . .
C18 C17 Ag5' 116.7(10) . .
Ag2 C17 Ag5' 84.3(5) . .
C18 C17 Ag4 81.6(8) . 2_665
Ag2 C17 Ag4 84.6(4) . 2_665
Ag5' C17 Ag4 104.5(5) . 2_665
C18 C17 Ag3 112.7(9) . 2_765
Ag2 C17 Ag3 80.1(3) . 2_765
Ag5' C17 Ag3 74.5(4) . 2_765
Ag4 C17 Ag3 164.7(5) 2_665 2_765
C18 C17 Ag5 121.1(9) . .
Ag2 C17 Ag5 79.0(4) . .
Ag5' C17 Ag5 7.2(5) . .
Ag4 C17 Ag5 99.1(4) 2_665 .
Ag3 C17 Ag5 78.5(4) 2_765 .
C17 C18 C19 174.7(11) . .
C17 C18 Ag4 71.7(8) . 2_665
C19 C18 Ag4 113.0(8) . 2_665
C20 C19 C24 120.0 . .
C20 C19 C18 118.7(8) . .
C24 C19 C18 121.3(8) . .
C19 C20 C21 120.0 . .
C19 C20 H20 120.0 . .
C21 C20 H20 120.0 . .
C22 C21 C20 120.0 . .
C22 C21 H21 120.0 . .
C20 C21 H21 120.0 . .
C23 C22 C21 120.0 . .
C23 C22 H22 120.0 . .
C21 C22 H22 120.0 . .
C24 C23 C22 120.0 . .
C24 C23 H23 120.0 . .
C22 C23 H23 120.0 . .
C23 C24 C19 120.0 . .
C23 C24 H24 120.0 . .
C19 C24 H24 120.0 . .
C26 C25 C26' 40.4(13) . .
C26 C25 Ag2 164.2(13) . .
C26' C25 Ag2 130.7(14) . .
C26 C25 Ag5' 100.5(13) . 2_765
C26' C25 Ag5' 139.7(16) . 2_765
Ag2 C25 Ag5' 89.6(6) . 2_765
C26 C25 Ag5 105.7(13) . 2_765
C26' C25 Ag5 145.8(15) . 2_765
Ag2 C25 Ag5 83.2(4) . 2_765
Ag5' C25 Ag5 7.8(6) 2_765 2_765
C26 C25 Ag3 108.0(13) . .
C26' C25 Ag3 99.1(13) . .
Ag2 C25 Ag3 85.2(4) . .
Ag5' C25 Ag3 82.2(5) 2_765 .
Ag5 C25 Ag3 86.2(5) 2_765 .
C25 C26 C27 172(2) . .
C25 C26 Ag5' 53.7(11) . 2_765
C27 C26 Ag5' 133.7(15) . 2_765
C28 C27 C32 120.0 . .
C28 C27 C26 122.7(14) . .
C32 C27 C26 117.2(15) . .
C27 C28 C29 120.0 . .
C28 C29 C30 120.0 . .
C28 C29 C30 136.0(19) . 2_764
C30 C29 C30 35(2) . 2_764
C30 C30 C31 116(4) 2_764 .
C30 C30 C29 101(4) 2_764 .
C31 C30 C29 120.0 . .
C30 C30 C29 44.0(17) 2_764 2_764
C31 C30 C29 84(3) . 2_764
C29 C30 C29 145(3) . 2_764
C32 C31 C30 120.0 . .
C32 C31 H31 120.0 . .
C30 C31 H31 120.0 . .
C31 C32 C27 120.0 . .
C31 C32 H32 120.0 . .
C27 C32 H32 120.0 . .
C25 C26' C27' 174(2) . .
C28' C27' C32' 120.0 . .
C28' C27' C26' 115.3(14) . .
C32' C27' C26' 124.6(14) . .
C27' C28' C29' 120.0 . .
C30' C29' C28' 120.0 . .
C31' C30' C29' 120.0 . .
C31' C30' C30' 143(3) . 2_664
C29' C30' C30' 95(3) . 2_664
C30' C31' C32' 120.0 . .
C30' C31' H31' 120.0 . .
C32' C31' H31' 120.0 . .
C31' C32' C27' 120.0 . .
C31' C32' H32' 120.0 . .
C27' C32' H32' 120.0 . .
S1' O1 S1 39.1(8) . .
S1' O1 Ag4 131.5(13) . .
S1 O1 Ag4 127.3(6) . .
O1 S1 C34 107.9(13) . .
O1 S1 C33 104.6(11) . .
C34 S1 C33 92(2) . .
S2 O2 S2' 83.1(12) . .
S2 O2 Ag3 150.5(11) . .
S2' O2 Ag3 124.4(9) . .
O2 S2 C35 118.2(19) . .
O2 S2 C36 109(2) . .
C35 S2 C36 76(3) . .
F6 Sb1 F4 91.6(12) . .
F6 Sb1 F5 98.6(15) . .
F4 Sb1 F5 87.3(15) . .
F6 Sb1 F1 87.9(13) . .
F4 Sb1 F1 178.3(13) . .
F5 Sb1 F1 94.4(14) . .
F6 Sb1 F3 178.1(9) . .
F4 Sb1 F3 89.7(10) . .
F5 Sb1 F3 82.8(12) . .
F1 Sb1 F3 90.7(11) . .
F6 Sb1 F2 90.7(14) . .
F4 Sb1 F2 95.9(13) . .
F5 Sb1 F2 170.1(11) . .
F1 Sb1 F2 82.5(10) . .
F3 Sb1 F2 87.9(9) . .

loop_
_geom_bond_atom_site_label_1
_geom_bond_atom_site_label_2
_geom_bond_distance
_geom_bond_site_symmetry_2
Ag1 C9 2.072(10) .
Ag1 C1 2.090(10) 2_665
Ag1 Ag4 2.9580(12) .
Ag1 Ag4 3.0132(12) 2_665
Ag1 Ag3 3.0686(12) .
Ag1 Ag5 3.045(7) .
Ag1 Ag2 3.1492(12) .
Ag1 Ag5 3.317(11) 2_665
Ag1 Ag5' 3.328(6) 2_665
Ag2 C17 2.066(11) .
Ag2 C25 2.092(11) .
Ag2 Ag3 2.9786(13) 2_765
Ag2 Ag5 2.995(11) 2_765
Ag2 Ag5 3.049(10) .
Ag2 Ag3 3.0598(13) .
Ag2 Ag4 3.0803(12) 2_665
Ag2 Ag5' 3.042(7) 2_765
Ag2 Ag5' 3.090(7) .
Ag3 O2 2.278(10) .
Ag3 C9 2.409(10) .
Ag3 C25 2.413(11) .
Ag3 C17 2.528(10) 2_765
Ag3 C10 2.690(11) .
Ag3 Ag5' 3.051(15) 2_765
Ag3 Ag2 2.9786(13) 2_765
Ag3 Ag5 3.292(10) 2_765
Ag4 O1 2.322(9) .
Ag4 C1 2.352(10) .
Ag4 C17 2.487(10) 2_665
Ag4 C18 2.592(12) 2_665
Ag4 C9 2.598(10) .
Ag4 Ag1 3.0132(12) 2_665
Ag4 Ag2 3.0803(12) 2_665
Ag4 Ag5 3.221(10) .
Ag5 Ag5' 0.36(2) .
Ag5 C1 2.361(14) .
Ag5 C25 2.404(15) 2_765
Ag5 C9 2.521(13) .
Ag5 C17 2.672(16) .
Ag5 Ag2 2.995(11) 2_765
Ag5 Ag3 3.292(10) 2_765
Ag5 Ag1 3.317(11) 2_665
Ag5' C25 2.224(16) 2_765
Ag5' C1 2.363(12) .
Ag5' C17 2.511(14) .
Ag5' C26 2.71(3) 2_765
Ag5' C2 2.674(13) .
Ag5' Ag3 3.052(15) 2_765
Ag5' Ag2 3.042(7) 2_765
Ag5' Ag1 3.328(6) 2_665
C1 C2 1.183(14) .
C1 Ag1 2.090(10) 2_665
C2 C3 1.445(12) .
C3 C4 1.3900 .
C3 C8 1.3900 .
C4 C5 1.3900 .
C4 H4 0.9300 .
C5 C6 1.3900 .
C5 H5 0.9300 .
C6 C7 1.3900 .
C6 H6 0.9300 .
C7 C8 1.3900 .
C7 H7 0.9300 .
C8 H8 0.9300 .
C9 C10 1.227(14) .
C10 C11 1.439(12) .
C11 C12 1.3900 .
C11 C16 1.3900 .
C12 C13 1.3900 .
C12 H12 0.9300 .
C13 C14 1.3900 .
C13 H13 0.9300 .
C14 C15 1.3900 .
C14 H14 0.9300 .
C15 C16 1.3900 .
C15 H15 0.9300 .
C16 H16 0.9300 .
C17 C18 1.179(15) .
C17 Ag4 2.487(10) 2_665
C17 Ag3 2.528(10) 2_765
C18 C19 1.474(15) .
C18 Ag4 2.592(12) 2_665
C19 C20 1.3900 .
C19 C24 1.3900 .
C20 C21 1.3900 .
C20 H20 0.9300 .
C21 C22 1.3900 .
C21 H21 0.9300 .
C22 C23 1.3900 .
C22 H22 0.9300 .
C23 C24 1.3900 .
C23 H23 0.9300 .
C24 H24 0.9300 .
C25 C26 1.20(3) .
C25 C26' 1.212(10) .
C25 Ag5' 2.224(16) 2_765
C25 Ag5 2.404(14) 2_765
C26 C27 1.40(3) .
C26 Ag5' 2.71(3) 2_765
C27 C28 1.3900 .
C27 C32 1.3900 .
C28 C29 1.3900 .
C29 C30 1.3900 .
C29 C30 1.96(5) 2_764
C30 C30 1.14(4) 2_764
C30 C31 1.3900 .
C30 C29 1.96(4) 2_764
C31 C32 1.3900 .
C31 H31 0.9300 .
C32 H32 0.9300 .
C26' C27' 1.529(18) .
C27' C28' 1.3900 .
C27' C32' 1.3900 .
C28' C29' 1.3900 .
C29' C30' 1.3900 .
C30' C31' 1.3900 .
C30' C30' 1.72(3) 2_664
C31' C32' 1.3900 .
C31' H31' 0.9300 .
C32' H32' 0.9300 .
O1 S1' 1.452(19) .
O1 S1 1.490(11) .
S1 C34 1.727(10) .
S1 C33 1.75(3) .
O2 S2 1.463(9) .
O2 S2' 1.488(17) .
S2 C35 1.728(10) .
S2 C36 1.724(10) .
Sb1 F6 1.709(18) .
Sb1 F4 1.732(14) .
Sb1 F5 1.76(2) .
Sb1 F1 1.796(15) .
Sb1 F3 1.820(15) .
Sb1 F2 1.875(15) .

loop_
_geom_torsion_atom_site_label_1
_geom_torsion_atom_site_label_2
_geom_torsion_atom_site_label_3
_geom_torsion_atom_site_label_4
_geom_torsion
_geom_torsion_site_symmetry_1
_geom_torsion_site_symmetry_4
C9 Ag1 Ag2 C17 100.4(4) . .
C1 Ag1 Ag2 C17 -85.2(4) 2_665 .
Ag4 Ag1 Ag2 C17 47.8(3) . .
Ag4 Ag1 Ag2 C17 -44.8(3) 2_665 .
Ag3 Ag1 Ag2 C17 143.2(3) . .
Ag5 Ag1 Ag2 C17 52.9(4) . .
Ag5 Ag1 Ag2 C17 -47.3(3) 2_665 .
Ag5' Ag1 Ag2 C17 -51.7(4) 2_665 .
C9 Ag1 Ag2 C25 -87.9(4) . .
C1 Ag1 Ag2 C25 86.5(4) 2_665 .
Ag4 Ag1 Ag2 C25 -140.5(3) . .
Ag4 Ag1 Ag2 C25 126.9(3) 2_665 .
Ag3 Ag1 Ag2 C25 -45.1(3) . .
Ag5 Ag1 Ag2 C25 -135.4(4) . .
Ag5 Ag1 Ag2 C25 124.4(3) 2_665 .
Ag5' Ag1 Ag2 C25 120.0(4) 2_665 .
C9 Ag1 Ag2 Ag3 51.8(3) . 2_765
C1 Ag1 Ag2 Ag3 -133.8(3) 2_665 2_765
Ag4 Ag1 Ag2 Ag3 -0.84(6) . 2_765
Ag4 Ag1 Ag2 Ag3 -93.42(4) 2_665 2_765
Ag3 Ag1 Ag2 Ag3 94.54(4) . 2_765
Ag5 Ag1 Ag2 Ag3 4.3(3) . 2_765
Ag5 Ag1 Ag2 Ag3 -95.92(16) 2_665 2_765
Ag5' Ag1 Ag2 Ag3 -100.3(3) 2_665 2_765
C9 Ag1 Ag2 Ag5 -46.8(4) . 2_765
C1 Ag1 Ag2 Ag5 127.6(4) 2_665 2_765
Ag4 Ag1 Ag2 Ag5 -99.4(2) . 2_765
Ag4 Ag1 Ag2 Ag5 168.0(2) 2_665 2_765
Ag3 Ag1 Ag2 Ag5 -4.1(2) . 2_765
Ag5 Ag1 Ag2 Ag5 -94.3(3) . 2_765
Ag5 Ag1 Ag2 Ag5 165.5(4) 2_665 2_765
Ag5' Ag1 Ag2 Ag5 161.1(4) 2_665 2_765
C9 Ag1 Ag2 Ag5 47.5(4) . .
C1 Ag1 Ag2 Ag5 -138.1(4) 2_665 .
Ag4 Ag1 Ag2 Ag5 -5.1(3) . .
Ag4 Ag1 Ag2 Ag5 -97.7(3) 2_665 .
Ag3 Ag1 Ag2 Ag5 90.3(3) . .
Ag5 Ag1 Ag2 Ag5 -100.2(3) 2_665 .
Ag5' Ag1 Ag2 Ag5 -104.6(4) 2_665 .
C9 Ag1 Ag2 Ag3 -42.8(3) . .
C1 Ag1 Ag2 Ag3 131.6(3) 2_665 .
Ag4 Ag1 Ag2 Ag3 -95.38(4) . .
Ag4 Ag1 Ag2 Ag3 172.05(4) 2_665 .
Ag5 Ag1 Ag2 Ag3 -90.3(3) . .
Ag5 Ag1 Ag2 Ag3 169.54(16) 2_665 .
Ag5' Ag1 Ag2 Ag3 165.1(3) 2_665 .
C9 Ag1 Ag2 Ag4 145.2(3) . 2_665
C1 Ag1 Ag2 Ag4 -40.4(3) 2_665 2_665
Ag4 Ag1 Ag2 Ag4 92.58(4) . 2_665
Ag3 Ag1 Ag2 Ag4 -172.05(4) . 2_665
Ag5 Ag1 Ag2 Ag4 97.7(3) . 2_665
Ag5 Ag1 Ag2 Ag4 -2.51(16) 2_665 2_665
Ag5' Ag1 Ag2 Ag4 -6.9(3) 2_665 2_665
C9 Ag1 Ag2 Ag5' -50.3(4) . 2_765
C1 Ag1 Ag2 Ag5' 124.1(4) 2_665 2_765
Ag4 Ag1 Ag2 Ag5' -102.9(2) . 2_765
Ag4 Ag1 Ag2 Ag5' 164.5(2) 2_665 2_765
Ag3 Ag1 Ag2 Ag5' -7.5(2) . 2_765
Ag5 Ag1 Ag2 Ag5' -97.8(4) . 2_765
Ag5 Ag1 Ag2 Ag5' 162.0(3) 2_665 2_765
Ag5' Ag1 Ag2 Ag5' 157.6(6) 2_665 2_765
C9 Ag1 Ag2 Ag5' 51.5(4) . .
C1 Ag1 Ag2 Ag5' -134.1(4) 2_665 .
Ag4 Ag1 Ag2 Ag5' -1.1(3) . .
Ag4 Ag1 Ag2 Ag5' -93.7(3) 2_665 .
Ag3 Ag1 Ag2 Ag5' 94.3(3) . .
Ag5 Ag1 Ag2 Ag5' 4.0(4) . .
Ag5 Ag1 Ag2 Ag5' -96.2(3) 2_665 .
Ag5' Ag1 Ag2 Ag5' -100.61(17) 2_665 .
C17 Ag2 Ag3 O2 -144.7(7) . .
C25 Ag2 Ag3 O2 27.3(7) . .
Ag3 Ag2 Ag3 O2 152.3(6) 2_765 .
Ag5 Ag2 Ag3 O2 88.0(6) 2_765 .
Ag5 Ag2 Ag3 O2 -150.8(6) . .
Ag4 Ag2 Ag3 O2 -80.9(6) 2_665 .
Ag5' Ag2 Ag3 O2 84.0(6) 2_765 .
Ag1 Ag2 Ag3 O2 -88.4(5) . .
Ag5' Ag2 Ag3 O2 -154.3(6) . .
C17 Ag2 Ag3 C9 -20.5(5) . .
C25 Ag2 Ag3 C9 151.4(5) . .
Ag3 Ag2 Ag3 C9 -83.5(2) 2_765 .
Ag5 Ag2 Ag3 C9 -147.9(3) 2_765 .
Ag5 Ag2 Ag3 C9 -26.7(3) . .
Ag4 Ag2 Ag3 C9 43.3(2) 2_665 .
Ag5' Ag2 Ag3 C9 -151.8(4) 2_765 .
Ag1 Ag2 Ag3 C9 35.8(2) . .
Ag5' Ag2 Ag3 C9 -30.1(3) . .
C17 Ag2 Ag3 C25 -171.9(6) . .
Ag3 Ag2 Ag3 C25 125.1(4) 2_765 .
Ag5 Ag2 Ag3 C25 60.7(4) 2_765 .
Ag5 Ag2 Ag3 C25 -178.1(4) . .
Ag4 Ag2 Ag3 C25 -108.1(4) 2_665 .
Ag5' Ag2 Ag3 C25 56.7(5) 2_765 .
Ag1 Ag2 Ag3 C25 -115.7(4) . .
Ag5' Ag2 Ag3 C25 178.5(5) . .
C17 Ag2 Ag3 C17 95.1(4) . 2_765
C25 Ag2 Ag3 C17 -93.0(5) . 2_765
Ag3 Ag2 Ag3 C17 32.1(3) 2_765 2_765
Ag5 Ag2 Ag3 C17 -32.3(3) 2_765 2_765
Ag5 Ag2 Ag3 C17 88.9(3) . 2_765
Ag4 Ag2 Ag3 C17 158.9(3) 2_665 2_765
Ag5' Ag2 Ag3 C17 -36.2(4) 2_765 2_765
Ag1 Ag2 Ag3 C17 151.4(3) . 2_765
Ag5' Ag2 Ag3 C17 85.5(3) . 2_765
C17 Ag2 Ag3 C10 -8.3(5) . .
C25 Ag2 Ag3 C10 163.7(5) . .
Ag3 Ag2 Ag3 C10 -71.3(2) 2_765 .
Ag5 Ag2 Ag3 C10 -135.6(3) 2_765 .
Ag5 Ag2 Ag3 C10 -14.4(3) . .
Ag4 Ag2 Ag3 C10 55.5(2) 2_665 .
Ag5' Ag2 Ag3 C10 -139.6(4) 2_765 .
Ag1 Ag2 Ag3 C10 48.0(2) . .
Ag5' Ag2 Ag3 C10 -17.9(3) . .
C17 Ag2 Ag3 Ag5' 131.3(5) . 2_765
C25 Ag2 Ag3 Ag5' -56.7(5) . 2_765
Ag3 Ag2 Ag3 Ag5' 68.3(3) 2_765 2_765
Ag5 Ag2 Ag3 Ag5' 4.0(4) 2_765 2_765
Ag5 Ag2 Ag3 Ag5' 125.2(3) . 2_765
Ag4 Ag2 Ag3 Ag5' -164.9(3) 2_665 2_765
Ag1 Ag2 Ag3 Ag5' -172.4(3) . 2_765
Ag5' Ag2 Ag3 Ag5' 121.72(13) . 2_765
C17 Ag2 Ag3 Ag2 63.0(4) . 2_765
C25 Ag2 Ag3 Ag2 -125.1(4) . 2_765
Ag3 Ag2 Ag3 Ag2 0.0 2_765 2_765
Ag5 Ag2 Ag3 Ag2 -64.36(18) 2_765 2_765
Ag5 Ag2 Ag3 Ag2 56.86(19) . 2_765
Ag4 Ag2 Ag3 Ag2 126.82(5) 2_665 2_765
Ag5' Ag2 Ag3 Ag2 -68.3(3) 2_765 2_765
Ag1 Ag2 Ag3 Ag2 119.29(4) . 2_765
Ag5' Ag2 Ag3 Ag2 53.4(2) . 2_765
C17 Ag2 Ag3 Ag1 -56.3(4) . .
C25 Ag2 Ag3 Ag1 115.7(4) . .
Ag3 Ag2 Ag3 Ag1 -119.29(4) 2_765 .
Ag5 Ag2 Ag3 Ag1 176.36(18) 2_765 .
Ag5 Ag2 Ag3 Ag1 -62.43(18) . .
Ag4 Ag2 Ag3 Ag1 7.53(3) 2_665 .
Ag5' Ag2 Ag3 Ag1 172.4(3) 2_765 .
Ag5' Ag2 Ag3 Ag1 -65.9(2) . .
C17 Ag2 Ag3 Ag5 127.4(4) . 2_765
C25 Ag2 Ag3 Ag5 -60.7(4) . 2_765
Ag3 Ag2 Ag3 Ag5 64.36(18) 2_765 2_765
Ag5 Ag2 Ag3 Ag5 121.2(2) . 2_765
Ag4 Ag2 Ag3 Ag5 -168.83(18) 2_665 2_765
Ag5' Ag2 Ag3 Ag5 -4.0(4) 2_765 2_765
Ag1 Ag2 Ag3 Ag5 -176.36(18) . 2_765
Ag5' Ag2 Ag3 Ag5 117.8(3) . 2_765
C9 Ag1 Ag3 O2 -98.3(5) . .
C1 Ag1 Ag3 O2 73.1(5) 2_665 .
Ag4 Ag1 Ag3 O2 -100.6(3) . .
Ag4 Ag1 Ag3 O2 133.9(3) 2_665 .
Ag5 Ag1 Ag3 O2 -155.6(4) . .
Ag2 Ag1 Ag3 O2 141.8(3) . .
Ag5 Ag1 Ag3 O2 50.6(12) 2_665 .
Ag5' Ag1 Ag3 O2 26.5(11) 2_665 .
C1 Ag1 Ag3 C9 171.4(5) 2_665 .
Ag4 Ag1 Ag3 C9 -2.3(4) . .
Ag4 Ag1 Ag3 C9 -127.7(4) 2_665 .
Ag5 Ag1 Ag3 C9 -57.3(4) . .
Ag2 Ag1 Ag3 C9 -119.9(4) . .
Ag5 Ag1 Ag3 C9 148.9(12) 2_665 .
Ag5' Ag1 Ag3 C9 124.8(11) 2_665 .
C9 Ag1 Ag3 C25 158.0(5) . .
C1 Ag1 Ag3 C25 -30.6(5) 2_665 .
Ag4 Ag1 Ag3 C25 155.7(3) . .
Ag4 Ag1 Ag3 C25 30.2(3) 2_665 .
Ag5 Ag1 Ag3 C25 100.7(4) . .
Ag2 Ag1 Ag3 C25 38.1(3) . .
Ag5 Ag1 Ag3 C25 -53.2(12) 2_665 .
Ag5' Ag1 Ag3 C25 -77.2(11) 2_665 .
C9 Ag1 Ag3 C17 59.7(6) . 2_765
C1 Ag1 Ag3 C17 -128.8(6) 2_665 2_765
Ag4 Ag1 Ag3 C17 57.5(5) . 2_765
Ag4 Ag1 Ag3 C17 -68.0(5) 2_665 2_765
Ag5 Ag1 Ag3 C17 2.4(5) . 2_765
Ag2 Ag1 Ag3 C17 -60.2(4) . 2_765
Ag5 Ag1 Ag3 C17 -151.4(12) 2_665 2_765
Ag5' Ag1 Ag3 C17 -175.5(11) 2_665 2_765
C9 Ag1 Ag3 C10 -11.7(5) . .
C1 Ag1 Ag3 C10 159.8(4) 2_665 .
Ag4 Ag1 Ag3 C10 -14.0(2) . .
Ag4 Ag1 Ag3 C10 -139.4(3) 2_665 .
Ag5 Ag1 Ag3 C10 -69.0(3) . .
Ag2 Ag1 Ag3 C10 -131.6(2) . .
Ag5 Ag1 Ag3 C10 137.2(12) 2_665 .
Ag5' Ag1 Ag3 C10 113.1(11) 2_665 .
C9 Ag1 Ag3 Ag5' 127.6(5) . 2_765
C1 Ag1 Ag3 Ag5' -61.0(5) 2_665 2_765
Ag4 Ag1 Ag3 Ag5' 125.3(3) . 2_765
Ag4 Ag1 Ag3 Ag5' -0.2(3) 2_665 2_765
Ag5 Ag1 Ag3 Ag5' 70.3(3) . 2_765
Ag2 Ag1 Ag3 Ag5' 7.7(3) . 2_765
Ag5 Ag1 Ag3 Ag5' -83.6(11) 2_665 2_765
Ag5' Ag1 Ag3 Ag5' -107.6(8) 2_665 2_765
C9 Ag1 Ag3 Ag2 62.6(4) . 2_765
C1 Ag1 Ag3 Ag2 -126.0(4) 2_665 2_765
Ag4 Ag1 Ag3 Ag2 60.29(4) . 2_765
Ag4 Ag1 Ag3 Ag2 -65.18(5) 2_665 2_765
Ag5 Ag1 Ag3 Ag2 5.2(2) . 2_765
Ag2 Ag1 Ag3 Ag2 -57.35(4) . 2_765
Ag5 Ag1 Ag3 Ag2 -148.6(12) 2_665 2_765
Ag5' Ag1 Ag3 Ag2 -172.6(10) 2_665 2_765
C9 Ag1 Ag3 Ag2 119.9(4) . .
C1 Ag1 Ag3 Ag2 -68.6(4) 2_665 .
Ag4 Ag1 Ag3 Ag2 117.64(4) . .
Ag4 Ag1 Ag3 Ag2 -7.83(4) 2_665 .
Ag5 Ag1 Ag3 Ag2 62.6(2) . .
Ag5 Ag1 Ag3 Ag2 -91.2(12) 2_665 .
Ag5' Ag1 Ag3 Ag2 -115.3(10) 2_665 .
C9 Ag1 Ag3 Ag5 123.3(4) . 2_765
C1 Ag1 Ag3 Ag5 -65.2(4) 2_665 2_765
Ag4 Ag1 Ag3 Ag5 121.06(17) . 2_765
Ag4 Ag1 Ag3 Ag5 -4.40(17) 2_665 2_765
Ag5 Ag1 Ag3 Ag5 66.0(4) . 2_765
Ag2 Ag1 Ag3 Ag5 3.42(16) . 2_765
Ag5 Ag1 Ag3 Ag5 -87.8(12) 2_665 2_765
Ag5' Ag1 Ag3 Ag5 -111.9(10) 2_665 2_765
C9 Ag1 Ag4 O1 44.4(7) . .
C1 Ag1 Ag4 O1 -127.6(7) 2_665 .
Ag4 Ag1 Ag4 O1 177.6(6) 2_665 .
Ag3 Ag1 Ag4 O1 46.5(6) . .
Ag5 Ag1 Ag4 O1 107.3(7) . .
Ag2 Ag1 Ag4 O1 112.2(6) . .
Ag5 Ag1 Ag4 O1 -129.1(6) 2_665 .
Ag5' Ag1 Ag4 O1 -122.7(7) 2_665 .
C9 Ag1 Ag4 C1 -95.2(4) . .
C1 Ag1 Ag4 C1 92.9(4) 2_665 .
Ag4 Ag1 Ag4 C1 38.0(3) 2_665 .
Ag3 Ag1 Ag4 C1 -93.1(3) . .
Ag5 Ag1 Ag4 C1 -32.2(3) . .
Ag2 Ag1 Ag4 C1 -27.4(3) . .
Ag5 Ag1 Ag4 C1 91.3(3) 2_665 .
Ag5' Ag1 Ag4 C1 97.7(5) 2_665 .
C9 Ag1 Ag4 C17 138.1(4) . 2_665
C1 Ag1 Ag4 C17 -33.9(4) 2_665 2_665
Ag4 Ag1 Ag4 C17 -88.8(2) 2_665 2_665
Ag3 Ag1 Ag4 C17 140.1(2) . 2_665
Ag5 Ag1 Ag4 C17 -159.0(3) . 2_665
Ag2 Ag1 Ag4 C17 -154.2(2) . 2_665
Ag5 Ag1 Ag4 C17 -35.4(3) 2_665 2_665
Ag5' Ag1 Ag4 C17 -29.0(5) 2_665 2_665
C9 Ag1 Ag4 C18 111.5(5) . 2_665
C1 Ag1 Ag4 C18 -60.5(4) 2_665 2_665
Ag4 Ag1 Ag4 C18 -115.3(3) 2_665 2_665
Ag3 Ag1 Ag4 C18 113.6(3) . 2_665
Ag5 Ag1 Ag4 C18 174.5(4) . 2_665
Ag2 Ag1 Ag4 C18 179.3(3) . 2_665
Ag5 Ag1 Ag4 C18 -62.0(3) 2_665 2_665
Ag5' Ag1 Ag4 C18 -55.6(5) 2_665 2_665
C1 Ag1 Ag4 C9 -172.0(5) 2_665 .
Ag4 Ag1 Ag4 C9 133.2(4) 2_665 .
Ag3 Ag1 Ag4 C9 2.1(4) . .
Ag5 Ag1 Ag4 C9 62.9(4) . .
Ag2 Ag1 Ag4 C9 67.8(4) . .
Ag5 Ag1 Ag4 C9 -173.5(4) 2_665 .
Ag5' Ag1 Ag4 C9 -167.1(5) 2_665 .
C9 Ag1 Ag4 Ag1 -133.2(4) . 2_665
C1 Ag1 Ag4 Ag1 54.8(3) 2_665 2_665
Ag4 Ag1 Ag4 Ag1 0.0 2_665 2_665
Ag3 Ag1 Ag4 Ag1 -131.11(5) . 2_665
Ag5 Ag1 Ag4 Ag1 -70.2(2) . 2_665
Ag2 Ag1 Ag4 Ag1 -65.41(4) . 2_665
Ag5 Ag1 Ag4 Ag1 53.32(14) 2_665 2_665
Ag5' Ag1 Ag4 Ag1 59.7(4) 2_665 2_665
C9 Ag1 Ag4 Ag2 173.5(4) . 2_665
C1 Ag1 Ag4 Ag2 1.5(3) 2_665 2_665
Ag4 Ag1 Ag4 Ag2 -53.36(3) 2_665 2_665
Ag3 Ag1 Ag4 Ag2 175.54(4) . 2_665
Ag5 Ag1 Ag4 Ag2 -123.6(2) . 2_665
Ag2 Ag1 Ag4 Ag2 -118.77(4) . 2_665
Ag5 Ag1 Ag4 Ag2 -0.04(14) 2_665 2_665
Ag5' Ag1 Ag4 Ag2 6.4(4) 2_665 2_665
C9 Ag1 Ag4 Ag5 -62.9(4) . .
C1 Ag1 Ag4 Ag5 125.1(4) 2_665 .
Ag4 Ag1 Ag4 Ag5 70.2(2) 2_665 .
Ag3 Ag1 Ag4 Ag5 -60.9(2) . .
Ag2 Ag1 Ag4 Ag5 4.8(2) . .
Ag5 Ag1 Ag4 Ag5 123.56(19) 2_665 .
Ag5' Ag1 Ag4 Ag5 130.0(5) 2_665 .
C17 Ag2 Ag5 Ag5' 36(3) . .
C25 Ag2 Ag5 Ag5' -151(3) . .
Ag3 Ag2 Ag5 Ag5' -29(3) 2_765 .
Ag5 Ag2 Ag5 Ag5' -93(3) 2_765 .
Ag3 Ag2 Ag5 Ag5' -150(3) . .
Ag4 Ag2 Ag5 Ag5' 89(3) 2_665 .
Ag5' Ag2 Ag5 Ag5' -100(3) 2_765 .
Ag1 Ag2 Ag5 Ag5' 148(3) . .
C17 Ag2 Ag5 C1 -51.8(6) . .
C25 Ag2 Ag5 C1 121.2(7) . .
Ag3 Ag2 Ag5 C1 -116.0(6) 2_765 .
Ag5 Ag2 Ag5 C1 179.5(6) 2_765 .
Ag3 Ag2 Ag5 C1 123.1(6) . .
Ag4 Ag2 Ag5 C1 1.7(5) 2_665 .
Ag5' Ag2 Ag5 C1 172.2(8) 2_765 .
Ag1 Ag2 Ag5 C1 60.2(5) . .
Ag5' Ag2 Ag5 C1 -87(3) . .
C17 Ag2 Ag5 C25 92.1(5) . 2_765
C25 Ag2 Ag5 C25 -94.9(5) . 2_765
Ag3 Ag2 Ag5 C25 27.9(3) 2_765 2_765
Ag5 Ag2 Ag5 C25 -36.6(3) 2_765 2_765
Ag3 Ag2 Ag5 C25 -93.0(4) . 2_765
Ag4 Ag2 Ag5 C25 145.6(4) 2_665 2_765
Ag5' Ag2 Ag5 C25 -43.9(6) 2_765 2_765
Ag1 Ag2 Ag5 C25 -155.9(5) . 2_765
Ag5' Ag2 Ag5 C25 57(2) . 2_765
C17 Ag2 Ag5 C9 -149.4(5) . .
C25 Ag2 Ag5 C9 23.6(6) . .
Ag3 Ag2 Ag5 C9 146.4(4) 2_765 .
Ag5 Ag2 Ag5 C9 81.8(3) 2_765 .
Ag3 Ag2 Ag5 C9 25.4(3) . .
Ag4 Ag2 Ag5 C9 -96.0(3) 2_665 .
Ag5' Ag2 Ag5 C9 74.6(5) 2_765 .
Ag1 Ag2 Ag5 C9 -37.4(3) . .
Ag5' Ag2 Ag5 C9 175(3) . .
C25 Ag2 Ag5 C17 173.0(5) . .
Ag3 Ag2 Ag5 C17 -64.2(3) 2_765 .
Ag5 Ag2 Ag5 C17 -128.7(4) 2_765 .
Ag3 Ag2 Ag5 C17 174.9(4) . .
Ag4 Ag2 Ag5 C17 53.5(3) 2_665 .
Ag5' Ag2 Ag5 C17 -136.0(6) 2_765 .
Ag1 Ag2 Ag5 C17 112.0(4) . .
Ag5' Ag2 Ag5 C17 -36(3) . .
C17 Ag2 Ag5 Ag2 128.7(4) . 2_765
C25 Ag2 Ag5 Ag2 -58.3(4) . 2_765
Ag3 Ag2 Ag5 Ag2 64.53(10) 2_765 2_765
Ag5 Ag2 Ag5 Ag2 0.0 2_765 2_765
Ag3 Ag2 Ag5 Ag2 -56.41(11) . 2_765
Ag4 Ag2 Ag5 Ag2 -177.80(14) 2_665 2_765
Ag5' Ag2 Ag5 Ag2 -7.3(4) 2_765 2_765
Ag1 Ag2 Ag5 Ag2 -119.3(2) . 2_765
Ag5' Ag2 Ag5 Ag2 93(3) . 2_765
C17 Ag2 Ag5 Ag1 -112.0(4) . .
C25 Ag2 Ag5 Ag1 61.0(5) . .
Ag3 Ag2 Ag5 Ag1 -176.2(2) 2_765 .
Ag5 Ag2 Ag5 Ag1 119.3(2) 2_765 .
Ag3 Ag2 Ag5 Ag1 62.88(11) . .
Ag4 Ag2 Ag5 Ag1 -58.51(12) 2_665 .
Ag5' Ag2 Ag5 Ag1 112.0(5) 2_765 .
Ag5' Ag2 Ag5 Ag1 -148(3) . .
C17 Ag2 Ag5 Ag3 64.2(3) . 2_765
C25 Ag2 Ag5 Ag3 -122.8(4) . 2_765
Ag5 Ag2 Ag5 Ag3 -64.53(10) 2_765 2_765
Ag3 Ag2 Ag5 Ag3 -120.94(14) . 2_765
Ag4 Ag2 Ag5 Ag3 117.67(12) 2_665 2_765
Ag5' Ag2 Ag5 Ag3 -71.8(4) 2_765 2_765
Ag1 Ag2 Ag5 Ag3 176.2(2) . 2_765
Ag5' Ag2 Ag5 Ag3 29(3) . 2_765
C17 Ag2 Ag5 Ag4 -107.6(5) . .
C25 Ag2 Ag5 Ag4 65.4(6) . .
Ag3 Ag2 Ag5 Ag4 -171.8(4) 2_765 .
Ag5 Ag2 Ag5 Ag4 123.7(4) 2_765 .
Ag3 Ag2 Ag5 Ag4 67.3(3) . .
Ag4 Ag2 Ag5 Ag4 -54.1(3) 2_665 .
Ag5' Ag2 Ag5 Ag4 116.4(6) 2_765 .
Ag1 Ag2 Ag5 Ag4 4.4(2) . .
Ag5' Ag2 Ag5 Ag4 -143(3) . .
C17 Ag2 Ag5 Ag1 -53.4(4) . 2_665
C25 Ag2 Ag5 Ag1 119.5(4) . 2_665
Ag3 Ag2 Ag5 Ag1 -117.6(2) 2_765 2_665
Ag5 Ag2 Ag5 Ag1 177.8(3) 2_765 2_665
Ag3 Ag2 Ag5 Ag1 121.41(17) . 2_665
Ag4 Ag2 Ag5 Ag1 0.03(13) 2_665 2_665
Ag5' Ag2 Ag5 Ag1 170.5(5) 2_765 2_665
Ag1 Ag2 Ag5 Ag1 58.54(14) . 2_665
Ag5' Ag2 Ag5 Ag1 -89(3) . 2_665
C9 Ag1 Ag5 Ag5' -173(4) . .
C1 Ag1 Ag5 Ag5' 6(4) 2_665 .
Ag4 Ag1 Ag5 Ag5' 118(4) . .
Ag4 Ag1 Ag5 Ag5' 3(4) 2_665 .
Ag3 Ag1 Ag5 Ag5' -120(4) . .
Ag2 Ag1 Ag5 Ag5' -57(4) . .
Ag5 Ag1 Ag5 Ag5' 56(4) 2_665 .
Ag5' Ag1 Ag5 Ag5' 59(4) 2_665 .
C9 Ag1 Ag5 C1 100.6(6) . .
C1 Ag1 Ag5 C1 -79.9(6) 2_665 .
Ag4 Ag1 Ag5 C1 32.0(3) . .
Ag4 Ag1 Ag5 C1 -83.0(4) 2_665 .
Ag3 Ag1 Ag5 C1 154.1(4) . .
Ag2 Ag1 Ag5 C1 -143.3(5) . .
Ag5 Ag1 Ag5 C1 -30.2(3) 2_665 .
Ag5' Ag1 Ag5 C1 -26.5(6) 2_665 .
C9 Ag1 Ag5 C25 -66.7(10) . 2_765
C1 Ag1 Ag5 C25 112.8(10) 2_665 2_765
Ag4 Ag1 Ag5 C25 -135.4(11) . 2_765
Ag4 Ag1 Ag5 C25 109.6(10) 2_665 2_765
Ag3 Ag1 Ag5 C25 -13.3(10) . 2_765
Ag2 Ag1 Ag5 C25 49.3(9) . 2_765
Ag5 Ag1 Ag5 C25 162.4(11) 2_665 2_765
Ag5' Ag1 Ag5 C25 166.2(9) 2_665 2_765
C1 Ag1 Ag5 C9 179.5(5) 2_665 .
Ag4 Ag1 Ag5 C9 -68.6(4) . .
Ag4 Ag1 Ag5 C9 176.4(4) 2_665 .
Ag3 Ag1 Ag5 C9 53.5(4) . .
Ag2 Ag1 Ag5 C9 116.0(4) . .
Ag5 Ag1 Ag5 C9 -130.8(4) 2_665 .
Ag5' Ag1 Ag5 C9 -127.1(4) 2_665 .
C9 Ag1 Ag5 C17 -154.5(5) . .
C1 Ag1 Ag5 C17 25.0(6) 2_665 .
Ag4 Ag1 Ag5 C17 136.9(4) . .
Ag4 Ag1 Ag5 C17 21.9(3) 2_665 .
Ag3 Ag1 Ag5 C17 -101.1(3) . .
Ag2 Ag1 Ag5 C17 -38.5(3) . .
Ag5 Ag1 Ag5 C17 74.7(3) 2_665 .
Ag5' Ag1 Ag5 C17 78.4(4) 2_665 .
C9 Ag1 Ag5 Ag2 -58.7(4) . 2_765
C1 Ag1 Ag5 Ag2 120.8(5) 2_665 2_765
Ag4 Ag1 Ag5 Ag2 -127.3(4) . 2_765
Ag4 Ag1 Ag5 Ag2 117.7(3) 2_665 2_765
Ag3 Ag1 Ag5 Ag2 -5.2(2) . 2_765
Ag2 Ag1 Ag5 Ag2 57.4(2) . 2_765
Ag5 Ag1 Ag5 Ag2 170.5(4) 2_665 2_765
Ag5' Ag1 Ag5 Ag2 174.2(3) 2_665 2_765
C9 Ag1 Ag5 Ag2 -116.0(4) . .
C1 Ag1 Ag5 Ag2 63.5(4) 2_665 .
Ag4 Ag1 Ag5 Ag2 175.3(2) . .
Ag4 Ag1 Ag5 Ag2 60.32(12) 2_665 .
Ag3 Ag1 Ag5 Ag2 -62.60(11) . .
Ag5 Ag1 Ag5 Ag2 113.1(2) 2_665 .
Ag5' Ag1 Ag5 Ag2 116.8(3) 2_665 .
C9 Ag1 Ag5 Ag3 -119.6(5) . 2_765
C1 Ag1 Ag5 Ag3 59.9(6) 2_665 2_765
Ag4 Ag1 Ag5 Ag3 171.7(4) . 2_765
Ag4 Ag1 Ag5 Ag3 56.7(3) 2_665 2_765
Ag3 Ag1 Ag5 Ag3 -66.2(3) . 2_765
Ag2 Ag1 Ag5 Ag3 -3.6(2) . 2_765
Ag5 Ag1 Ag5 Ag3 109.5(4) 2_665 2_765
Ag5' Ag1 Ag5 Ag3 113.3(4) 2_665 2_765
C9 Ag1 Ag5 Ag4 68.6(4) . .
C1 Ag1 Ag5 Ag4 -111.9(4) 2_665 .
Ag4 Ag1 Ag5 Ag4 -114.99(12) 2_665 .
Ag3 Ag1 Ag5 Ag4 122.09(15) . .
Ag2 Ag1 Ag5 Ag4 -175.3(2) . .
Ag5 Ag1 Ag5 Ag4 -62.20(11) 2_665 .
Ag5' Ag1 Ag5 Ag4 -58.5(3) 2_665 .
C9 Ag1 Ag5 Ag1 130.8(4) . 2_665
C1 Ag1 Ag5 Ag1 -49.7(5) 2_665 2_665
Ag4 Ag1 Ag5 Ag1 62.20(11) . 2_665
Ag4 Ag1 Ag5 Ag1 -52.79(11) 2_665 2_665
Ag3 Ag1 Ag5 Ag1 -175.70(19) . 2_665
Ag2 Ag1 Ag5 Ag1 -113.1(2) . 2_665
Ag5 Ag1 Ag5 Ag1 0.0 2_665 2_665
Ag5' Ag1 Ag5 Ag1 3.7(4) 2_665 2_665
O1 Ag4 Ag5 Ag5' 86(4) . .
C1 Ag4 Ag5 Ag5' 3(4) . .
C17 Ag4 Ag5 Ag5' -99(4) 2_665 .
C18 Ag4 Ag5 Ag5' -138(4) 2_665 .
C9 Ag4 Ag5 Ag5' 177(4) . .
Ag1 Ag4 Ag5 Ag5' -130(4) . .
Ag1 Ag4 Ag5 Ag5' -47(4) 2_665 .
Ag2 Ag4 Ag5 Ag5' -44(4) 2_665 .
O1 Ag4 Ag5 C1 83.1(5) . .
C17 Ag4 Ag5 C1 -102.4(5) 2_665 .
C18 Ag4 Ag5 C1 -141.0(5) 2_665 .
C9 Ag4 Ag5 C1 173.8(6) . .
Ag1 Ag4 Ag5 C1 -133.4(5) . .
Ag1 Ag4 Ag5 C1 -49.7(4) 2_665 .
Ag2 Ag4 Ag5 C1 -47.0(5) 2_665 .
O1 Ag4 Ag5 C25 -1.2(8) . 2_765
C1 Ag4 Ag5 C25 -84.2(7) . 2_765
C17 Ag4 Ag5 C25 173.4(7) 2_665 2_765
C18 Ag4 Ag5 C25 134.8(7) 2_665 2_765
C9 Ag4 Ag5 C25 89.6(8) . 2_765
Ag1 Ag4 Ag5 C25 142.4(8) . 2_765
Ag1 Ag4 Ag5 C25 -133.9(7) 2_665 2_765
Ag2 Ag4 Ag5 C25 -131.2(7) 2_665 2_765
O1 Ag4 Ag5 C9 -90.8(4) . .
C1 Ag4 Ag5 C9 -173.8(6) . .
C17 Ag4 Ag5 C9 83.7(5) 2_665 .
C18 Ag4 Ag5 C9 45.1(6) 2_665 .
Ag1 Ag4 Ag5 C9 52.8(3) . .
Ag1 Ag4 Ag5 C9 136.4(4) 2_665 .
Ag2 Ag4 Ag5 C9 139.2(3) 2_665 .
O1 Ag4 Ag5 C17 163.3(5) . .
C1 Ag4 Ag5 C17 80.2(6) . .
C17 Ag4 Ag5 C17 -22.2(8) 2_665 .
C18 Ag4 Ag5 C17 -60.8(7) 2_665 .
C9 Ag4 Ag5 C17 -105.9(5) . .
Ag1 Ag4 Ag5 C17 -53.2(4) . .
Ag1 Ag4 Ag5 C17 30.5(4) 2_665 .
Ag2 Ag4 Ag5 C17 33.2(5) 2_665 .
O1 Ag4 Ag5 Ag2 -62.8(5) . 2_765
C1 Ag4 Ag5 Ag2 -145.8(6) . 2_765
C17 Ag4 Ag5 Ag2 111.8(5) 2_665 2_765
C18 Ag4 Ag5 Ag2 73.2(7) 2_665 2_765
C9 Ag4 Ag5 Ag2 28.0(4) . 2_765
Ag1 Ag4 Ag5 Ag2 80.8(3) . 2_765
Ag1 Ag4 Ag5 Ag2 164.5(4) 2_665 2_765
Ag2 Ag4 Ag5 Ag2 167.2(3) 2_665 2_765
O1 Ag4 Ag5 Ag2 -148.3(4) . .
C1 Ag4 Ag5 Ag2 128.7(6) . .
C17 Ag4 Ag5 Ag2 26.2(6) 2_665 .
C18 Ag4 Ag5 Ag2 -12.4(7) 2_665 .
C9 Ag4 Ag5 Ag2 -57.5(4) . .
Ag1 Ag4 Ag5 Ag2 -4.7(2) . .
Ag1 Ag4 Ag5 Ag2 79.0(4) 2_665 .
Ag2 Ag4 Ag5 Ag2 81.7(4) 2_665 .
O1 Ag4 Ag5 Ag1 -143.6(3) . .
C1 Ag4 Ag5 Ag1 133.4(5) . .
C17 Ag4 Ag5 Ag1 31.0(5) 2_665 .
C18 Ag4 Ag5 Ag1 -7.6(5) 2_665 .
C9 Ag4 Ag5 Ag1 -52.8(3) . .
Ag1 Ag4 Ag5 Ag1 83.68(16) 2_665 .
Ag2 Ag4 Ag5 Ag1 86.39(15) 2_665 .
O1 Ag4 Ag5 Ag3 163.3(17) . 2_765
C1 Ag4 Ag5 Ag3 80.2(18) . 2_765
C17 Ag4 Ag5 Ag3 -22(2) 2_665 2_765
C18 Ag4 Ag5 Ag3 -60.8(19) 2_665 2_765
C9 Ag4 Ag5 Ag3 -106.0(18) . 2_765
Ag1 Ag4 Ag5 Ag3 -53.2(17) . 2_765
Ag1 Ag4 Ag5 Ag3 30.5(17) 2_665 2_765
Ag2 Ag4 Ag5 Ag3 33.2(18) 2_665 2_765
O1 Ag4 Ag5 Ag1 132.8(3) . 2_665
C1 Ag4 Ag5 Ag1 49.7(4) . 2_665
C17 Ag4 Ag5 Ag1 -52.7(4) 2_665 2_665
C18 Ag4 Ag5 Ag1 -91.3(5) 2_665 2_665
C9 Ag4 Ag5 Ag1 -136.4(4) . 2_665
Ag1 Ag4 Ag5 Ag1 -83.68(16) . 2_665
Ag2 Ag4 Ag5 Ag1 2.71(18) 2_665 2_665
C1 Ag5 Ag5' C25 -129.9(14) . 2_765
C9 Ag5 Ag5' C25 20(33) . 2_765
C17 Ag5 Ag5' C25 120(2) . 2_765
Ag2 Ag5 Ag5' C25 23.9(18) 2_765 2_765
Ag2 Ag5 Ag5' C25 93.6(15) . 2_765
Ag1 Ag5 Ag5' C25 142(2) . 2_765
Ag3 Ag5 Ag5' C25 60(2) 2_765 2_765
Ag4 Ag5 Ag5' C25 -132(2) . 2_765
Ag1 Ag5 Ag5' C25 -168.7(13) 2_665 2_765
C25 Ag5 Ag5' C1 129.9(14) 2_765 .
C9 Ag5 Ag5' C1 150(32) . .
C17 Ag5 Ag5' C1 -109.9(12) . .
Ag2 Ag5 Ag5' C1 153.9(5) 2_765 .
Ag2 Ag5 Ag5' C1 -136.4(5) . .
Ag1 Ag5 Ag5' C1 -88(3) . .
Ag3 Ag5 Ag5' C1 -170(2) 2_765 .
Ag4 Ag5 Ag5' C1 -2(3) . .
Ag1 Ag5 Ag5' C1 -38.7(3) 2_665 .
C1 Ag5 Ag5' C17 109.9(12) . .
C25 Ag5 Ag5' C17 -120(2) 2_765 .
C9 Ag5 Ag5' C17 -100(32) . .
Ag2 Ag5 Ag5' C17 -96.2(13) 2_765 .
Ag2 Ag5 Ag5' C17 -26.5(16) . .
Ag1 Ag5 Ag5' C17 22(5) . .
Ag3 Ag5 Ag5' C17 -60(2) 2_765 .
Ag4 Ag5 Ag5' C17 108(3) . .
Ag1 Ag5 Ag5' C17 71.2(13) 2_665 .
C1 Ag5 Ag5' C26 -105(2) . 2_765
C25 Ag5 Ag5' C26 25.1(14) 2_765 2_765
C9 Ag5 Ag5' C26 45(33) . 2_765
C17 Ag5 Ag5' C26 145(3) . 2_765
Ag2 Ag5 Ag5' C26 49(3) 2_765 2_765
Ag2 Ag5 Ag5' C26 119(2) . 2_765
Ag1 Ag5 Ag5' C26 167.0(14) . 2_765
Ag3 Ag5 Ag5' C26 85(3) 2_765 2_765
Ag4 Ag5 Ag5' C26 -107(3) . 2_765
Ag1 Ag5 Ag5' C26 -144(2) 2_665 2_765
C1 Ag5 Ag5' C2 -26.0(4) . .
C25 Ag5 Ag5' C2 104.0(15) 2_765 .
C9 Ag5 Ag5' C2 124(32) . .
C17 Ag5 Ag5' C2 -135.9(13) . .
Ag2 Ag5 Ag5' C2 127.9(4) 2_765 .
Ag2 Ag5 Ag5' C2 -162.4(4) . .
Ag1 Ag5 Ag5' C2 -114(3) . .
Ag3 Ag5 Ag5' C2 164(2) 2_765 .
Ag4 Ag5 Ag5' C2 -28(3) . .
Ag1 Ag5 Ag5' C2 -64.7(3) 2_665 .
C1 Ag5 Ag5' Ag3 170(2) . 2_765
C25 Ag5 Ag5' Ag3 -60(2) 2_765 2_765
C9 Ag5 Ag5' Ag3 -40(33) . 2_765
C17 Ag5 Ag5' Ag3 60(2) . 2_765
Ag2 Ag5 Ag5' Ag3 -36(3) 2_765 2_765
Ag2 Ag5 Ag5' Ag3 33(3) . 2_765
Ag1 Ag5 Ag5' Ag3 82(4) . 2_765
Ag4 Ag5 Ag5' Ag3 167.6(7) . 2_765
Ag1 Ag5 Ag5' Ag3 131(2) 2_665 2_765
C1 Ag5 Ag5' Ag2 -153.9(5) . 2_765
C25 Ag5 Ag5' Ag2 -23.9(18) 2_765 2_765
C9 Ag5 Ag5' Ag2 -4(31) . 2_765
C17 Ag5 Ag5' Ag2 96.2(13) . 2_765
Ag2 Ag5 Ag5' Ag2 69.7(4) . 2_765
Ag1 Ag5 Ag5' Ag2 118(4) . 2_765
Ag3 Ag5 Ag5' Ag2 36(3) 2_765 2_765
Ag4 Ag5 Ag5' Ag2 -156(3) . 2_765
Ag1 Ag5 Ag5' Ag2 167.4(5) 2_665 2_765
C1 Ag5 Ag5' Ag2 136.4(5) . .
C25 Ag5 Ag5' Ag2 -93.6(15) 2_765 .
C9 Ag5 Ag5' Ag2 -73(32) . .
C17 Ag5 Ag5' Ag2 26.5(16) . .
Ag2 Ag5 Ag5' Ag2 -69.7(4) 2_765 .
Ag1 Ag5 Ag5' Ag2 48(3) . .
Ag3 Ag5 Ag5' Ag2 -33(3) 2_765 .
Ag4 Ag5 Ag5' Ag2 134(3) . .
Ag1 Ag5 Ag5' Ag2 97.7(4) 2_665 .
C1 Ag5 Ag5' Ag1 38.7(3) . 2_665
C25 Ag5 Ag5' Ag1 168.7(13) 2_765 2_665
C9 Ag5 Ag5' Ag1 -171(32) . 2_665
C17 Ag5 Ag5' Ag1 -71.2(13) . 2_665
Ag2 Ag5 Ag5' Ag1 -167.4(5) 2_765 2_665
Ag2 Ag5 Ag5' Ag1 -97.7(4) . 2_665
Ag1 Ag5 Ag5' Ag1 -49(3) . 2_665
Ag3 Ag5 Ag5' Ag1 -131(2) 2_765 2_665
Ag4 Ag5 Ag5' Ag1 36(3) . 2_665
C17 Ag2 Ag5' Ag5 -142(3) . .
C25 Ag2 Ag5' Ag5 31(3) . .
Ag3 Ag2 Ag5' Ag5 150(3) 2_765 .
Ag5 Ag2 Ag5' Ag5 89(3) 2_765 .
Ag3 Ag2 Ag5' Ag5 30(3) . .
Ag4 Ag2 Ag5' Ag5 -90(3) 2_665 .
Ag5' Ag2 Ag5' Ag5 82(3) 2_765 .
Ag1 Ag2 Ag5' Ag5 -31(3) . .
C17 Ag2 Ag5' C25 103.3(9) . 2_765
C25 Ag2 Ag5' C25 -83.6(10) . 2_765
Ag3 Ag2 Ag5' C25 34.7(6) 2_765 2_765
Ag5 Ag2 Ag5' C25 -25.6(8) 2_765 2_765
Ag5 Ag2 Ag5' C25 -115(3) . 2_765
Ag3 Ag2 Ag5' C25 -85.3(6) . 2_765
Ag4 Ag2 Ag5' C25 155.3(7) 2_665 2_765
Ag5' Ag2 Ag5' C25 -32.9(4) 2_765 2_765
Ag1 Ag2 Ag5' C25 -145.5(8) . 2_765
C17 Ag2 Ag5' C1 -68.3(11) . .
C25 Ag2 Ag5' C1 104.8(11) . .
Ag3 Ag2 Ag5' C1 -136.9(13) 2_765 .
Ag5 Ag2 Ag5' C1 162.8(11) 2_765 .
Ag5 Ag2 Ag5' C1 73(3) . .
Ag3 Ag2 Ag5' C1 103.1(12) . .
Ag4 Ag2 Ag5' C1 -16.3(11) 2_665 .
Ag5' Ag2 Ag5' C1 155.5(15) 2_765 .
Ag1 Ag2 Ag5' C1 42.9(11) . .
C25 Ag2 Ag5' C17 173.1(5) . .
Ag3 Ag2 Ag5' C17 -68.5(5) 2_765 .
Ag5 Ag2 Ag5' C17 -128.9(4) 2_765 .
Ag5 Ag2 Ag5' C17 142(3) . .
Ag3 Ag2 Ag5' C17 171.5(4) . .
Ag4 Ag2 Ag5' C17 52.0(4) 2_665 .
Ag5' Ag2 Ag5' C17 -136.1(6) 2_765 .
Ag1 Ag2 Ag5' C17 111.2(4) . .
C17 Ag2 Ag5' C26 86.9(10) . 2_765
C25 Ag2 Ag5' C26 -100.0(10) . 2_765
Ag3 Ag2 Ag5' C26 18.4(7) 2_765 2_765
Ag5 Ag2 Ag5' C26 -42.0(9) 2_765 2_765
Ag5 Ag2 Ag5' C26 -131(3) . 2_765
Ag3 Ag2 Ag5' C26 -101.6(8) . 2_765
Ag4 Ag2 Ag5' C26 138.9(9) 2_665 2_765
Ag5' Ag2 Ag5' C26 -49.2(6) 2_765 2_765
Ag1 Ag2 Ag5' C26 -161.9(9) . 2_765
C17 Ag2 Ag5' C2 -82(2) . .
C25 Ag2 Ag5' C2 91(2) . .
Ag3 Ag2 Ag5' C2 -151(2) 2_765 .
Ag5 Ag2 Ag5' C2 149(2) 2_765 .
Ag5 Ag2 Ag5' C2 60(3) . .
Ag3 Ag2 Ag5' C2 89(2) . .
Ag4 Ag2 Ag5' C2 -30(2) 2_665 .
Ag5' Ag2 Ag5' C2 142(3) 2_765 .
Ag1 Ag2 Ag5' C2 29(2) . .
C17 Ag2 Ag5' Ag3 68.5(5) . 2_765
C25 Ag2 Ag5' Ag3 -118.4(5) . 2_765
Ag5 Ag2 Ag5' Ag3 -60.3(3) 2_765 2_765
Ag5 Ag2 Ag5' Ag3 -150(3) . 2_765
Ag3 Ag2 Ag5' Ag3 -120.01(11) . 2_765
Ag4 Ag2 Ag5' Ag3 120.6(2) 2_665 2_765
Ag5' Ag2 Ag5' Ag3 -67.59(18) 2_765 2_765
Ag1 Ag2 Ag5' Ag3 179.7(2) . 2_765
C17 Ag2 Ag5' Ag2 136.1(6) . 2_765
C25 Ag2 Ag5' Ag2 -50.8(6) . 2_765
Ag3 Ag2 Ag5' Ag2 67.59(18) 2_765 2_765
Ag5 Ag2 Ag5' Ag2 7.3(4) 2_765 2_765
Ag5 Ag2 Ag5' Ag2 -82(3) . 2_765
Ag3 Ag2 Ag5' Ag2 -52.4(3) . 2_765
Ag4 Ag2 Ag5' Ag2 -171.8(4) 2_665 2_765
Ag5' Ag2 Ag5' Ag2 0.0 2_765 2_765
Ag1 Ag2 Ag5' Ag2 -112.7(4) . 2_765
C17 Ag2 Ag5' Ag1 -57.9(4) . 2_665
C25 Ag2 Ag5' Ag1 115.2(5) . 2_665
Ag3 Ag2 Ag5' Ag1 -126.4(6) 2_765 2_665
Ag5 Ag2 Ag5' Ag1 173.2(4) 2_765 2_665
Ag5 Ag2 Ag5' Ag1 84(3) . 2_665
Ag3 Ag2 Ag5' Ag1 113.6(5) . 2_665
Ag4 Ag2 Ag5' Ag1 -5.9(4) 2_665 2_665
Ag5' Ag2 Ag5' Ag1 166.0(7) 2_765 2_665
Ag1 Ag2 Ag5' Ag1 53.3(3) . 2_665
O1 Ag4 C1 C2 -28.7(9) . .
C17 Ag4 C1 C2 -145.3(8) 2_665 .
C18 Ag4 C1 C2 -159.9(9) 2_665 .
C9 Ag4 C1 C2 87.6(8) . .
Ag1 Ag4 C1 C2 130.9(8) . .
Ag1 Ag4 C1 C2 -171.2(10) 2_665 .
Ag2 Ag4 C1 C2 -123.8(8) 2_665 .
Ag5 Ag4 C1 C2 92.3(9) . .
O1 Ag4 C1 Ag1 142.5(4) . 2_665
C17 Ag4 C1 Ag1 25.9(5) 2_665 2_665
C18 Ag4 C1 Ag1 11.3(9) 2_665 2_665
C9 Ag4 C1 Ag1 -101.3(3) . 2_665
Ag1 Ag4 C1 Ag1 -57.9(3) . 2_665
Ag2 Ag4 C1 Ag1 47.4(3) 2_665 2_665
Ag5 Ag4 C1 Ag1 -96.5(5) . 2_665
O1 Ag4 C1 Ag5' -121.3(4) . .
C17 Ag4 C1 Ag5' 122.0(4) 2_665 .
C18 Ag4 C1 Ag5' 107.4(8) 2_665 .
C9 Ag4 C1 Ag5' -5.1(4) . .
Ag1 Ag4 C1 Ag5' 38.3(3) . .
Ag1 Ag4 C1 Ag5' 96.2(4) 2_665 .
Ag2 Ag4 C1 Ag5' 143.6(3) 2_665 .
Ag5 Ag4 C1 Ag5' -0.4(4) . .
O1 Ag4 C1 Ag5 -121.0(5) . .
C17 Ag4 C1 Ag5 122.4(5) 2_665 .
C18 Ag4 C1 Ag5 107.8(8) 2_665 .
C9 Ag4 C1 Ag5 -4.7(5) . .
Ag1 Ag4 C1 Ag5 38.6(4) . .
Ag1 Ag4 C1 Ag5 96.5(5) 2_665 .
Ag2 Ag4 C1 Ag5 143.9(4) 2_665 .
Ag5 Ag5' C1 C2 -98(3) . .
C25 Ag5' C1 C2 21.4(15) 2_765 .
C17 Ag5' C1 C2 149.7(11) . .
C26 Ag5' C1 C2 33.3(11) 2_765 .
Ag3 Ag5' C1 C2 95.8(10) 2_765 .
Ag2 Ag5' C1 C2 -39(2) 2_765 .
Ag2 Ag5' C1 C2 -169.1(13) . .
Ag1 Ag5' C1 C2 174.2(10) 2_665 .
Ag5 Ag5' C1 Ag1 88(3) . 2_665
C25 Ag5' C1 Ag1 -152.7(11) 2_765 2_665
C17 Ag5' C1 Ag1 -24.4(9) . 2_665
C26 Ag5' C1 Ag1 -140.9(7) 2_765 2_665
C2 Ag5' C1 Ag1 -174.2(10) . 2_665
Ag3 Ag5' C1 Ag1 -78.4(8) 2_765 2_665
Ag2 Ag5' C1 Ag1 147.0(16) 2_765 2_665
Ag2 Ag5' C1 Ag1 16.8(13) . 2_665
Ag5 Ag5' C1 Ag4 2(3) . .
C25 Ag5' C1 Ag4 121.5(11) 2_765 .
C17 Ag5' C1 Ag4 -110.2(8) . .
C26 Ag5' C1 Ag4 133.4(7) 2_765 .
C2 Ag5' C1 Ag4 100.1(9) . .
Ag3 Ag5' C1 Ag4 -164.1(5) 2_765 .
Ag2 Ag5' C1 Ag4 61.3(17) 2_765 .
Ag2 Ag5' C1 Ag4 -69.0(12) . .
Ag1 Ag5' C1 Ag4 -85.7(4) 2_665 .
C25 Ag5' C1 Ag5 119(3) 2_765 .
C17 Ag5' C1 Ag5 -112(3) . .
C26 Ag5' C1 Ag5 131(3) 2_765 .
C2 Ag5' C1 Ag5 98(3) . .
Ag3 Ag5' C1 Ag5 -166(3) 2_765 .
Ag2 Ag5' C1 Ag5 59(3) 2_765 .
Ag2 Ag5' C1 Ag5 -71(3) . .
Ag1 Ag5' C1 Ag5 -88(3) 2_665 .
Ag5' Ag5 C1 C2 83(3) . .
C25 Ag5 C1 C2 35.3(11) 2_765 .
C9 Ag5 C1 C2 -94.8(9) . .
C17 Ag5 C1 C2 140.1(8) . .
Ag2 Ag5 C1 C2 -8.2(14) 2_765 .
Ag2 Ag5 C1 C2 172.8(8) . .
Ag1 Ag5 C1 C2 -136.9(8) . .
Ag3 Ag5 C1 C2 92.2(10) 2_765 .
Ag4 Ag5 C1 C2 -99.7(9) . .
Ag1 Ag5 C1 C2 175.5(10) 2_665 .
Ag5' Ag5 C1 Ag1 -93(3) . 2_665
C25 Ag5 C1 Ag1 -140.2(6) 2_765 2_665
C9 Ag5 C1 Ag1 89.7(5) . 2_665
C17 Ag5 C1 Ag1 -35.4(5) . 2_665
Ag2 Ag5 C1 Ag1 176.3(7) 2_765 2_665
Ag2 Ag5 C1 Ag1 -2.7(7) . 2_665
Ag1 Ag5 C1 Ag1 47.6(4) . 2_665
Ag3 Ag5 C1 Ag1 -83.3(6) 2_765 2_665
Ag4 Ag5 C1 Ag1 84.8(4) . 2_665
Ag5' Ag5 C1 Ag4 -178(3) . .
C25 Ag5 C1 Ag4 135.1(6) 2_765 .
C9 Ag5 C1 Ag4 4.9(5) . .
C17 Ag5 C1 Ag4 -120.2(4) . .
Ag2 Ag5 C1 Ag4 91.5(9) 2_765 .
Ag2 Ag5 C1 Ag4 -87.4(6) . .
Ag1 Ag5 C1 Ag4 -37.2(3) . .
Ag3 Ag5 C1 Ag4 -168.0(5) 2_765 .
Ag1 Ag5 C1 Ag4 -84.8(4) 2_665 .
C25 Ag5 C1 Ag5' -47(2) 2_765 .
C9 Ag5 C1 Ag5' -177(3) . .
C17 Ag5 C1 Ag5' 58(3) . .
Ag2 Ag5 C1 Ag5' -91(2) 2_765 .
Ag2 Ag5 C1 Ag5' 90(3) . .
Ag1 Ag5 C1 Ag5' 141(3) . .
Ag3 Ag5 C1 Ag5' 10(2) 2_765 .
Ag4 Ag5 C1 Ag5' 178(3) . .
Ag1 Ag5 C1 Ag5' 93(3) 2_665 .
Ag1 C1 C2 C3 -17(21) 2_665 .
Ag4 C1 C2 C3 102(16) . .
Ag5' C1 C2 C3 -162(16) . .
Ag5 C1 C2 C3 -171(16) . .
Ag1 C1 C2 Ag5' 145(6) 2_665 .
Ag4 C1 C2 Ag5' -95.4(7) . .
Ag5 C1 C2 Ag5' -8.7(5) . .
Ag5 Ag5' C2 C1 81(3) . .
C25 Ag5' C2 C1 -162.7(12) 2_765 .
C17 Ag5' C2 C1 -39.5(13) . .
C26 Ag5' C2 C1 -147.5(11) 2_765 .
Ag3 Ag5' C2 C1 -117.9(10) 2_765 .
Ag2 Ag5' C2 C1 156.7(14) 2_765 .
Ag2 Ag5' C2 C1 23(2) . .
Ag1 Ag5' C2 C1 -4.0(7) 2_665 .
Ag5 Ag5' C2 C3 -101(3) . .
C25 Ag5' C2 C3 15.6(14) 2_765 .
C1 Ag5' C2 C3 178.4(15) . .
C17 Ag5' C2 C3 138.9(11) . .
C26 Ag5' C2 C3 30.9(12) 2_765 .
Ag3 Ag5' C2 C3 60.4(13) 2_765 .
Ag2 Ag5' C2 C3 -24.9(16) 2_765 .
Ag2 Ag5' C2 C3 -159(2) . .
Ag1 Ag5' C2 C3 174.3(10) 2_665 .
C1 C2 C3 C4 22(16) . .
Ag5' C2 C3 C4 -138.9(9) . .
C1 C2 C3 C8 -153(16) . .
Ag5' C2 C3 C8 45.9(13) . .
C8 C3 C4 C5 0.0 . .
C2 C3 C4 C5 -175.3(9) . .
C3 C4 C5 C6 0.0 . .
C4 C5 C6 C7 0.0 . .
C5 C6 C7 C8 0.0 . .
C6 C7 C8 C3 0.0 . .
C4 C3 C8 C7 0.0 . .
C2 C3 C8 C7 175.2(9) . .
C1 Ag1 C9 C10 1(5) 2_665 .
Ag4 Ag1 C9 C10 -103(2) . .
Ag4 Ag1 C9 C10 172.9(19) 2_665 .
Ag3 Ag1 C9 C10 80(2) . .
Ag5 Ag1 C9 C10 178(2) . .
Ag2 Ag1 C9 C10 128(2) . .
Ag5 Ag1 C9 C10 -94(2) 2_665 .
Ag5' Ag1 C9 C10 -85(2) 2_665 .
C1 Ag1 C9 Ag3 -79(3) 2_665 .
Ag4 Ag1 C9 Ag3 177.5(4) . .
Ag4 Ag1 C9 Ag3 93.1(4) 2_665 .
Ag5 Ag1 C9 Ag3 98.3(4) . .
Ag2 Ag1 C9 Ag3 47.9(2) . .
Ag5 Ag1 C9 Ag3 -173.3(2) 2_665 .
Ag5' Ag1 C9 Ag3 -164.5(6) 2_665 .
C1 Ag1 C9 Ag5 -177(3) 2_665 .
Ag4 Ag1 C9 Ag5 79.2(3) . .
Ag4 Ag1 C9 Ag5 -5.2(5) 2_665 .
Ag3 Ag1 C9 Ag5 -98.3(4) . .
Ag2 Ag1 C9 Ag5 -50.3(3) . .
Ag5 Ag1 C9 Ag5 88.4(5) 2_665 .
Ag5' Ag1 C9 Ag5 97.2(7) 2_665 .
C1 Ag1 C9 Ag4 104(3) 2_665 .
Ag4 Ag1 C9 Ag4 -84.4(4) 2_665 .
Ag3 Ag1 C9 Ag4 -177.5(4) . .
Ag5 Ag1 C9 Ag4 -79.2(3) . .
Ag2 Ag1 C9 Ag4 -129.57(18) . .
Ag5 Ag1 C9 Ag4 9.1(5) 2_665 .
Ag5' Ag1 C9 Ag4 18.0(7) 2_665 .
O2 Ag3 C9 C10 -56.3(8) . .
C25 Ag3 C9 C10 177.5(7) . .
C17 Ag3 C9 C10 55.8(8) 2_765 .
Ag5' Ag3 C9 C10 117.5(7) 2_765 .
Ag2 Ag3 C9 C10 84.6(7) 2_765 .
Ag2 Ag3 C9 C10 154.4(7) . .
Ag1 Ag3 C9 C10 -155.7(9) . .
Ag5 Ag3 C9 C10 117.7(7) 2_765 .
O2 Ag3 C9 Ag1 99.4(5) . .
C25 Ag3 C9 Ag1 -26.8(6) . .
C17 Ag3 C9 Ag1 -148.5(3) 2_765 .
C10 Ag3 C9 Ag1 155.7(9) . .
Ag5' Ag3 C9 Ag1 -86.8(4) 2_765 .
Ag2 Ag3 C9 Ag1 -119.7(3) 2_765 .
Ag2 Ag3 C9 Ag1 -49.9(3) . .
Ag5 Ag3 C9 Ag1 -86.6(5) 2_765 .
O2 Ag3 C9 Ag5 -178.8(5) . .
C25 Ag3 C9 Ag5 55.0(6) . .
C17 Ag3 C9 Ag5 -66.6(5) 2_765 .
C10 Ag3 C9 Ag5 -122.5(9) . .
Ag5' Ag3 C9 Ag5 -5.0(5) 2_765 .
Ag2 Ag3 C9 Ag5 -37.9(3) 2_765 .
Ag2 Ag3 C9 Ag5 31.9(4) . .
Ag1 Ag3 C9 Ag5 81.8(4) . .
Ag5 Ag3 C9 Ag5 -4.8(7) 2_765 .
O2 Ag3 C9 Ag4 108.0(18) . .
C25 Ag3 C9 Ag4 -18(2) . .
C17 Ag3 C9 Ag4 -139.8(17) 2_765 .
C10 Ag3 C9 Ag4 164(2) . .
Ag5' Ag3 C9 Ag4 -78.2(18) 2_765 .
Ag2 Ag3 C9 Ag4 -111.1(18) 2_765 .
Ag2 Ag3 C9 Ag4 -41.3(17) . .
Ag1 Ag3 C9 Ag4 8.6(15) . .
Ag5 Ag3 C9 Ag4 -78.0(18) 2_765 .
Ag5' Ag5 C9 C10 -52(32) . .
C1 Ag5 C9 C10 97.5(10) . .
C25 Ag5 C9 C10 -33.2(12) 2_765 .
C17 Ag5 C9 C10 -149.3(10) . .
Ag2 Ag5 C9 C10 -56.1(10) 2_765 .
Ag2 Ag5 C9 C10 -126.1(10) . .
Ag1 Ag5 C9 C10 -179.0(12) . .
Ag3 Ag5 C9 C10 -89.4(11) 2_765 .
Ag4 Ag5 C9 C10 102.0(10) . .
Ag1 Ag5 C9 C10 136.6(9) 2_665 .
Ag5' Ag5 C9 Ag1 127(32) . .
C1 Ag5 C9 Ag1 -83.5(5) . .
C25 Ag5 C9 Ag1 145.8(6) 2_765 .
C17 Ag5 C9 Ag1 29.7(6) . .
Ag2 Ag5 C9 Ag1 122.9(3) 2_765 .
Ag2 Ag5 C9 Ag1 52.9(3) . .
Ag3 Ag5 C9 Ag1 89.6(6) 2_765 .
Ag4 Ag5 C9 Ag1 -79.0(3) . .
Ag1 Ag5 C9 Ag1 -44.4(3) 2_665 .
Ag5' Ag5 C9 Ag3 42(32) . .
C1 Ag5 C9 Ag3 -168.5(4) . .
C25 Ag5 C9 Ag3 60.8(6) 2_765 .
C17 Ag5 C9 Ag3 -55.2(6) . .
Ag2 Ag5 C9 Ag3 37.9(3) 2_765 .
Ag2 Ag5 C9 Ag3 -32.1(3) . .
Ag1 Ag5 C9 Ag3 -85.0(4) . .
Ag3 Ag5 C9 Ag3 4.6(7) 2_765 .
Ag4 Ag5 C9 Ag3 -163.9(4) . .
Ag1 Ag5 C9 Ag3 -129.4(3) 2_665 .
Ag5' Ag5 C9 Ag4 -154(32) . .
C1 Ag5 C9 Ag4 -4.5(4) . .
C25 Ag5 C9 Ag4 -135.2(6) 2_765 .
C17 Ag5 C9 Ag4 108.7(5) . .
Ag2 Ag5 C9 Ag4 -158.1(3) 2_765 .
Ag2 Ag5 C9 Ag4 131.9(3) . .
Ag1 Ag5 C9 Ag4 79.0(3) . .
Ag3 Ag5 C9 Ag4 168.5(5) 2_765 .
Ag1 Ag5 C9 Ag4 34.6(3) 2_665 .
O1 Ag4 C9 C10 -2.5(9) . .
C1 Ag4 C9 C10 -115.9(8) . .
C17 Ag4 C9 C10 108.3(8) 2_665 .
C18 Ag4 C9 C10 89.8(8) 2_665 .
Ag1 Ag4 C9 C10 154.8(10) . .
Ag1 Ag4 C9 C10 -159.9(8) 2_665 .
Ag2 Ag4 C9 C10 142.9(6) 2_665 .
Ag5 Ag4 C9 C10 -120.4(9) . .
O1 Ag4 C9 Ag1 -157.4(4) . .
C1 Ag4 C9 Ag1 89.3(4) . .
C17 Ag4 C9 Ag1 -46.5(4) 2_665 .
C18 Ag4 C9 Ag1 -65.1(4) 2_665 .
Ag1 Ag4 C9 Ag1 45.3(3) 2_665 .
Ag2 Ag4 C9 Ag1 -12.0(6) 2_665 .
Ag5 Ag4 C9 Ag1 84.8(4) . .
O1 Ag4 C9 Ag3 -166.2(17) . .
C1 Ag4 C9 Ag3 80.5(18) . .
C17 Ag4 C9 Ag3 -55.3(18) 2_665 .
C18 Ag4 C9 Ag3 -73.9(18) 2_665 .
Ag1 Ag4 C9 Ag3 -8.8(15) . .
Ag1 Ag4 C9 Ag3 36.5(18) 2_665 .
Ag2 Ag4 C9 Ag3 -21(2) 2_665 .
Ag5 Ag4 C9 Ag3 76.0(17) . .
O1 Ag4 C9 Ag5 117.9(4) . .
C1 Ag4 C9 Ag5 4.5(4) . .
C17 Ag4 C9 Ag5 -131.3(4) 2_665 .
C18 Ag4 C9 Ag5 -149.8(4) 2_665 .
Ag1 Ag4 C9 Ag5 -84.8(4) . .
Ag1 Ag4 C9 Ag5 -39.5(3) 2_665 .
Ag2 Ag4 C9 Ag5 -96.7(5) 2_665 .
Ag1 C9 C10 C11 125(10) . .
Ag3 C9 C10 C11 -156(11) . .
Ag5 C9 C10 C11 -57(11) . .
Ag4 C9 C10 C11 29(11) . .
Ag1 C9 C10 Ag3 -79(2) . .
Ag5 C9 C10 Ag3 98.6(8) . .
Ag4 C9 C10 Ag3 -175.4(7) . .
O2 Ag3 C10 C9 128.9(8) . .
C25 Ag3 C10 C9 -4.3(12) . .
C17 Ag3 C10 C9 -131.0(7) 2_765 .
Ag5' Ag3 C10 C9 -95.2(9) 2_765 .
Ag2 Ag3 C10 C9 -91.6(7) 2_765 .
Ag2 Ag3 C10 C9 -27.6(8) . .
Ag1 Ag3 C10 C9 17.4(7) . .
Ag5 Ag3 C10 C9 -90.0(8) 2_765 .
O2 Ag3 C10 C11 -54.0(8) . .
C9 Ag3 C10 C11 177.1(13) . .
C25 Ag3 C10 C11 172.8(8) . .
C17 Ag3 C10 C11 46.1(8) 2_765 .
Ag5' Ag3 C10 C11 81.9(10) 2_765 .
Ag2 Ag3 C10 C11 85.5(8) 2_765 .
Ag2 Ag3 C10 C11 149.5(7) . .
Ag1 Ag3 C10 C11 -165.5(8) . .
Ag5 Ag3 C10 C11 87.1(9) 2_765 .
C9 C10 C11 C12 -18(11) . .
Ag3 C10 C11 C12 -172.6(5) . .
C9 C10 C11 C16 165(10) . .
Ag3 C10 C11 C16 10.7(10) . .
C16 C11 C12 C13 0.0 . .
C10 C11 C12 C13 -176.6(9) . .
C11 C12 C13 C14 0.0 . .
C12 C13 C14 C15 0.0 . .
C13 C14 C15 C16 0.0 . .
C14 C15 C16 C11 0.0 . .
C12 C11 C16 C15 0.0 . .
C10 C11 C16 C15 176.7(9) . .
C25 Ag2 C17 C18 16(5) . .
Ag3 Ag2 C17 C18 -127(3) 2_765 .
Ag5 Ag2 C17 C18 -117(3) 2_765 .
Ag5 Ag2 C17 C18 153(3) . .
Ag3 Ag2 C17 C18 146(2) . .
Ag4 Ag2 C17 C18 53(3) 2_665 .
Ag5' Ag2 C17 C18 -120(3) 2_765 .
Ag1 Ag2 C17 C18 101(3) . .
Ag5' Ag2 C17 C18 158(3) . .
C25 Ag2 C17 Ag5' -142(3) . .
Ag3 Ag2 C17 Ag5' 75.2(4) 2_765 .
Ag5 Ag2 C17 Ag5' 85.3(6) 2_765 .
Ag5 Ag2 C17 Ag5' -4.8(4) . .
Ag3 Ag2 C17 Ag5' -11.7(6) . .
Ag4 Ag2 C17 Ag5' -105.2(5) 2_665 .
Ag5' Ag2 C17 Ag5' 81.5(7) 2_765 .
Ag1 Ag2 C17 Ag5' -57.4(4) . .
C25 Ag2 C17 Ag4 -37(3) . 2_665
Ag3 Ag2 C17 Ag4 -179.5(4) 2_765 2_665
Ag5 Ag2 C17 Ag4 -169.5(3) 2_765 2_665
Ag5 Ag2 C17 Ag4 100.4(4) . 2_665
Ag3 Ag2 C17 Ag4 93.5(3) . 2_665
Ag5' Ag2 C17 Ag4 -173.3(3) 2_765 2_665
Ag1 Ag2 C17 Ag4 47.9(2) . 2_665
Ag5' Ag2 C17 Ag4 105.2(5) . 2_665
C25 Ag2 C17 Ag3 142(3) . 2_765
Ag5 Ag2 C17 Ag3 10.1(6) 2_765 2_765
Ag5 Ag2 C17 Ag3 -80.1(3) . 2_765
Ag3 Ag2 C17 Ag3 -87.0(3) . 2_765
Ag4 Ag2 C17 Ag3 179.5(4) 2_665 2_765
Ag5' Ag2 C17 Ag3 6.2(6) 2_765 2_765
Ag1 Ag2 C17 Ag3 -132.6(2) . 2_765
Ag5' Ag2 C17 Ag3 -75.2(4) . 2_765
C25 Ag2 C17 Ag5 -138(3) . .
Ag3 Ag2 C17 Ag5 80.1(3) 2_765 .
Ag5 Ag2 C17 Ag5 90.2(5) 2_765 .
Ag3 Ag2 C17 Ag5 -6.9(5) . .
Ag4 Ag2 C17 Ag5 -100.4(4) 2_665 .
Ag5' Ag2 C17 Ag5 86.3(6) 2_765 .
Ag1 Ag2 C17 Ag5 -52.5(3) . .
Ag5' Ag2 C17 Ag5 4.8(4) . .
Ag5 Ag5' C17 C18 -129(3) . .
C25 Ag5' C17 C18 104.2(11) 2_765 .
C1 Ag5' C17 C18 -35.9(14) . .
C26 Ag5' C17 C18 77.7(11) 2_765 .
C2 Ag5' C17 C18 -18.5(17) . .
Ag3 Ag5' C17 C18 108.0(10) 2_765 .
Ag2 Ag5' C17 C18 148.5(10) 2_765 .
Ag2 Ag5' C17 C18 -170.7(12) . .
Ag1 Ag5' C17 C18 -51.4(10) 2_665 .
Ag5 Ag5' C17 Ag2 41(3) . .
C25 Ag5' C17 Ag2 -85.1(7) 2_765 .
C1 Ag5' C17 Ag2 134.8(9) . .
C26 Ag5' C17 Ag2 -111.6(7) 2_765 .
C2 Ag5' C17 Ag2 152.2(11) . .
Ag3 Ag5' C17 Ag2 -81.3(3) 2_765 .
Ag2 Ag5' C17 Ag2 -40.8(6) 2_765 .
Ag1 Ag5' C17 Ag2 119.3(4) 2_665 .
Ag5 Ag5' C17 Ag4 -42(3) . 2_665
C25 Ag5' C17 Ag4 -168.0(6) 2_765 2_665
C1 Ag5' C17 Ag4 51.9(10) . 2_665
C26 Ag5' C17 Ag4 165.5(6) 2_765 2_665
C2 Ag5' C17 Ag4 69.3(12) . 2_665
Ag3 Ag5' C17 Ag4 -164.2(5) 2_765 2_665
Ag2 Ag5' C17 Ag4 -123.8(5) 2_765 2_665
Ag2 Ag5' C17 Ag4 -82.9(4) . 2_665
Ag1 Ag5' C17 Ag4 36.4(4) 2_665 2_665
Ag5 Ag5' C17 Ag3 123(3) . 2_765
C25 Ag5' C17 Ag3 -3.8(6) 2_765 2_765
C1 Ag5' C17 Ag3 -143.9(9) . 2_765
C26 Ag5' C17 Ag3 -30.3(6) 2_765 2_765
C2 Ag5' C17 Ag3 -126.5(12) . 2_765
Ag2 Ag5' C17 Ag3 40.5(4) 2_765 2_765
Ag2 Ag5' C17 Ag3 81.3(3) . 2_765
Ag1 Ag5' C17 Ag3 -159.4(4) 2_665 2_765
C25 Ag5' C17 Ag5 -126(3) 2_765 .
C1 Ag5' C17 Ag5 93(3) . .
C26 Ag5' C17 Ag5 -153(3) 2_765 .
C2 Ag5' C17 Ag5 111(3) . .
Ag3 Ag5' C17 Ag5 -123(3) 2_765 .
Ag2 Ag5' C17 Ag5 -82(3) 2_765 .
Ag2 Ag5' C17 Ag5 -41(3) . .
Ag1 Ag5' C17 Ag5 78(3) 2_665 .
Ag5' Ag5 C17 C18 54(3) . .
C1 Ag5 C17 C18 -22.3(11) . .
C25 Ag5 C17 C18 100.1(11) 2_765 .
C9 Ag5 C17 C18 -132.2(10) . .
Ag2 Ag5 C17 C18 144.3(10) 2_765 .
Ag2 Ag5 C17 C18 -168.3(12) . .
Ag1 Ag5 C17 C18 -112.4(10) . .
Ag3 Ag5 C17 C18 109.7(11) 2_765 .
Ag4 Ag5 C17 C18 -70.3(11) . .
Ag1 Ag5 C17 C18 -44.6(10) 2_665 .
Ag5' Ag5 C17 Ag2 -138(3) . .
C1 Ag5 C17 Ag2 146.0(4) . .
C25 Ag5 C17 Ag2 -91.6(4) 2_765 .
C9 Ag5 C17 Ag2 36.1(6) . .
Ag2 Ag5 C17 Ag2 -47.5(3) 2_765 .
Ag1 Ag5 C17 Ag2 55.8(3) . .
Ag3 Ag5 C17 Ag2 -82.1(3) 2_765 .
Ag4 Ag5 C17 Ag2 98.0(4) . .
Ag1 Ag5 C17 Ag2 123.7(3) 2_665 .
C1 Ag5 C17 Ag5' -76(3) . .
C25 Ag5 C17 Ag5' 46(3) 2_765 .
C9 Ag5 C17 Ag5' 174(3) . .
Ag2 Ag5 C17 Ag5' 90(3) 2_765 .
Ag2 Ag5 C17 Ag5' 138(3) . .
Ag1 Ag5 C17 Ag5' -166(3) . .
Ag3 Ag5 C17 Ag5' 56(3) 2_765 .
Ag4 Ag5 C17 Ag5' -124(3) . .
Ag1 Ag5 C17 Ag5' -98(3) 2_665 .
Ag5' Ag5 C17 Ag4 139(3) . 2_665
C1 Ag5 C17 Ag4 63.4(5) . 2_665
C25 Ag5 C17 Ag4 -174.2(4) 2_765 2_665
C9 Ag5 C17 Ag4 -46.5(6) . 2_665
Ag2 Ag5 C17 Ag4 -130.1(3) 2_765 2_665
Ag2 Ag5 C17 Ag4 -82.6(4) . 2_665
Ag1 Ag5 C17 Ag4 -26.8(3) . 2_665
Ag3 Ag5 C17 Ag4 -164.7(5) 2_765 2_665
Ag4 Ag5 C17 Ag4 15.3(5) . 2_665
Ag1 Ag5 C17 Ag4 41.1(3) 2_665 2_665
Ag5' Ag5 C17 Ag3 -56(3) . 2_765
C1 Ag5 C17 Ag3 -132.0(4) . 2_765
C25 Ag5 C17 Ag3 -9.6(4) 2_765 2_765
C9 Ag5 C17 Ag3 118.1(5) . 2_765
Ag2 Ag5 C17 Ag3 34.6(3) 2_765 2_765
Ag2 Ag5 C17 Ag3 82.1(3) . 2_765
Ag1 Ag5 C17 Ag3 137.9(3) . 2_765
Ag4 Ag5 C17 Ag3 -180.0(3) . 2_765
Ag1 Ag5 C17 Ag3 -154.3(3) 2_665 2_765
Ag2 C17 C18 C19 154(13) . .
Ag5' C17 C18 C19 -51(15) . .
Ag4 C17 C18 C19 -153(15) 2_665 .
Ag3 C17 C18 C19 33(15) 2_765 .
Ag5 C17 C18 C19 -57(15) . .
Ag2 C17 C18 Ag4 -53(2) . 2_665
Ag5' C17 C18 Ag4 102.1(8) . 2_665
Ag3 C17 C18 Ag4 -174.4(7) 2_765 2_665
Ag5 C17 C18 Ag4 95.6(7) . 2_665
C17 C18 C19 C20 -154(15) . .
Ag4 C18 C19 C20 54.4(12) 2_665 .
C17 C18 C19 C24 27(15) . .
Ag4 C18 C19 C24 -124.7(10) 2_665 .
C24 C19 C20 C21 0.0 . .
C18 C19 C20 C21 -179.1(13) . .
C19 C20 C21 C22 0.0 . .
C20 C21 C22 C23 0.0 . .
C21 C22 C23 C24 0.0 . .
C22 C23 C24 C19 0.0 . .
C20 C19 C24 C23 0.0 . .
C18 C19 C24 C23 179.0(13) . .
C17 Ag2 C25 C26 -12(7) . .
Ag3 Ag2 C25 C26 127(5) 2_765 .
Ag5 Ag2 C25 C26 126(5) 2_765 .
Ag5 Ag2 C25 C26 -145(5) . .
Ag3 Ag2 C25 C26 -148(5) . .
Ag4 Ag2 C25 C26 -46(5) 2_665 .
Ag5' Ag2 C25 C26 130(5) 2_765 .
Ag1 Ag2 C25 C26 -97(5) . .
Ag5' Ag2 C25 C26 -150(5) . .
C17 Ag2 C25 C26' 38(4) . .
Ag3 Ag2 C25 C26' 176.5(16) 2_765 .
Ag5 Ag2 C25 C26' 175.4(19) 2_765 .
Ag5 Ag2 C25 C26' -95.6(18) . .
Ag3 Ag2 C25 C26' -97.9(18) . .
Ag4 Ag2 C25 C26' 4.1(19) 2_665 .
Ag5' Ag2 C25 C26' 180(2) 2_765 .
Ag1 Ag2 C25 C26' -47.1(17) . .
Ag5' Ag2 C25 C26' -99.9(18) . .
C17 Ag2 C25 Ag5' -142(3) . 2_765
Ag3 Ag2 C25 Ag5' -3.4(6) 2_765 2_765
Ag5 Ag2 C25 Ag5' -4.5(5) 2_765 2_765
Ag5 Ag2 C25 Ag5' 84.5(6) . 2_765
Ag3 Ag2 C25 Ag5' 82.2(5) . 2_765
Ag4 Ag2 C25 Ag5' -175.8(3) 2_665 2_765
Ag1 Ag2 C25 Ag5' 133.0(4) . 2_765
Ag5' Ag2 C25 Ag5' 80.2(8) . 2_765
C17 Ag2 C25 Ag5 -137(3) . 2_765
Ag3 Ag2 C25 Ag5 1.2(6) 2_765 2_765
Ag5 Ag2 C25 Ag5 89.1(5) . 2_765
Ag3 Ag2 C25 Ag5 86.8(4) . 2_765
Ag4 Ag2 C25 Ag5 -171.3(3) 2_665 2_765
Ag5' Ag2 C25 Ag5 4.5(5) 2_765 2_765
Ag1 Ag2 C25 Ag5 137.5(4) . 2_765
Ag5' Ag2 C25 Ag5 84.7(6) . 2_765
C17 Ag2 C25 Ag3 136(3) . .
Ag3 Ag2 C25 Ag3 -85.6(4) 2_765 .
Ag5 Ag2 C25 Ag3 -86.8(4) 2_765 .
Ag5 Ag2 C25 Ag3 2.3(5) . .
Ag4 Ag2 C25 Ag3 102.0(3) 2_665 .
Ag5' Ag2 C25 Ag3 -82.2(5) 2_765 .
Ag1 Ag2 C25 Ag3 50.8(2) . .
Ag5' Ag2 C25 Ag3 -2.1(6) . .
O2 Ag3 C25 C26 6.9(14) . .
C9 Ag3 C25 C26 136.0(13) . .
C17 Ag3 C25 C26 -94.8(13) 2_765 .
C10 Ag3 C25 C26 138.4(13) . .
Ag5' Ag3 C25 C26 -98.6(14) 2_765 .
Ag2 Ag3 C25 C26 -138.3(13) 2_765 .
Ag2 Ag3 C25 C26 171.2(14) . .
Ag1 Ag3 C25 C26 118.3(13) . .
Ag5 Ag3 C25 C26 -105.3(14) 2_765 .
O2 Ag3 C25 C26' -33.7(14) . .
C9 Ag3 C25 C26' 95.4(14) . .
C17 Ag3 C25 C26' -135.5(14) 2_765 .
C10 Ag3 C25 C26' 97.7(15) . .
Ag5' Ag3 C25 C26' -139.2(16) 2_765 .
Ag2 Ag3 C25 C26' -178.9(14) 2_765 .
Ag2 Ag3 C25 C26' 130.5(15) . .
Ag1 Ag3 C25 C26' 77.6(14) . .
Ag5 Ag3 C25 C26' -146.0(15) 2_765 .
O2 Ag3 C25 Ag2 -164.2(4) . .
C9 Ag3 C25 Ag2 -35.2(6) . .
C17 Ag3 C25 Ag2 94.0(4) 2_765 .
C10 Ag3 C25 Ag2 -32.8(9) . .
Ag5' Ag3 C25 Ag2 90.2(6) 2_765 .
Ag2 Ag3 C25 Ag2 50.5(3) 2_765 .
Ag1 Ag3 C25 Ag2 -52.9(3) . .
Ag5 Ag3 C25 Ag2 83.5(4) 2_765 .
O2 Ag3 C25 Ag5' 105.5(6) . 2_765
C9 Ag3 C25 Ag5' -125.4(6) . 2_765
C17 Ag3 C25 Ag5' 3.8(6) 2_765 2_765
C10 Ag3 C25 Ag5' -123.0(8) . 2_765
Ag2 Ag3 C25 Ag5' -39.7(6) 2_765 2_765
Ag2 Ag3 C25 Ag5' -90.2(6) . 2_765
Ag1 Ag3 C25 Ag5' -143.1(6) . 2_765
Ag5 Ag3 C25 Ag5' -6.7(5) 2_765 2_765
O2 Ag3 C25 Ag5 112.3(5) . 2_765
C9 Ag3 C25 Ag5 -118.7(4) . 2_765
C17 Ag3 C25 Ag5 10.5(4) 2_765 2_765
C10 Ag3 C25 Ag5 -116.3(7) . 2_765
Ag5' Ag3 C25 Ag5 6.7(5) 2_765 2_765
Ag2 Ag3 C25 Ag5 -33.0(3) 2_765 2_765
Ag2 Ag3 C25 Ag5 -83.5(4) . 2_765
Ag1 Ag3 C25 Ag5 -136.4(3) . 2_765
C26' C25 C26 C27 -39(15) . .
Ag2 C25 C26 C27 24(20) . .
Ag5' C25 C26 C27 153(15) 2_765 .
Ag5 C25 C26 C27 147(15) 2_765 .
Ag3 C25 C26 C27 -121(15) . .
C26' C25 C26 Ag5' 168(2) . 2_765
Ag2 C25 C26 Ag5' -129(5) . 2_765
Ag5 C25 C26 Ag5' -6.0(5) 2_765 2_765
Ag3 C25 C26 Ag5' 85.2(8) . 2_765
C25 C26 C27 C28 -20(16) . .
Ag5' C26 C27 C28 130.0(17) 2_765 .
C25 C26 C27 C32 157(15) . .
Ag5' C26 C27 C32 -52(2) 2_765 .
C32 C27 C28 C29 0.0 . .
C26 C27 C28 C29 178(2) . .
C27 C28 C29 C30 0.0 . .
C27 C28 C29 C30 40(3) . 2_764
C28 C29 C30 C30 129(3) . 2_764
C28 C29 C30 C31 0.0 . .
C30 C29 C30 C31 -129(3) 2_764 .
C28 C29 C30 C29 129(5) . 2_764
C30 C29 C30 C29 0(2) 2_764 2_764
C30 C30 C31 C32 -122(4) 2_764 .
C29 C30 C31 C32 0.0 . .
C29 C30 C31 C32 -154(3) 2_764 .
C30 C31 C32 C27 0.0 . .
C28 C27 C32 C31 0.0 . .
C26 C27 C32 C31 -177.6(18) . .
C26 C25 C26' C27' 174(22) . .
Ag2 C25 C26' C27' 12(22) . .
Ag5' C25 C26' C27' -168(20) 2_765 .
Ag5 C25 C26' C27' -176(19) 2_765 .
Ag3 C25 C26' C27' -79(21) . .
C25 C26' C27' C28' -118(21) . .
C25 C26' C27' C32' 63(21) . .
C32' C27' C28' C29' 0.0 . .
C26' C27' C28' C29' -178.8(16) . .
C27' C28' C29' C30' 0.0 . .
C28' C29' C30' C31' 0.0 . .
C28' C29' C30' C30' -166(2) . 2_664
C29' C30' C31' C32' 0.0 . .
C30' C30' C31' C32' 157(4) 2_664 .
C30' C31' C32' C27' 0.0 . .
C28' C27' C32' C31' 0.0 . .
C26' C27' C32' C31' 178.7(17) . .
C1 Ag4 O1 S1' -82.1(17) . .
C17 Ag4 O1 S1' 51.7(17) 2_665 .
C18 Ag4 O1 S1' 77.3(17) 2_665 .
C9 Ag4 O1 S1' 172.1(16) . .
Ag1 Ag4 O1 S1' 140.9(15) . .
Ag1 Ag4 O1 S1' -42.6(18) 2_665 .
Ag2 Ag4 O1 S1' 9.7(17) 2_665 .
Ag5 Ag4 O1 S1' -132.1(16) . .
C1 Ag4 O1 S1 -31.0(11) . .
C17 Ag4 O1 S1 102.8(10) 2_665 .
C18 Ag4 O1 S1 128.4(10) 2_665 .
C9 Ag4 O1 S1 -136.9(9) . .
Ag1 Ag4 O1 S1 -168.0(6) . .
Ag1 Ag4 O1 S1 8.5(13) 2_665 .
Ag2 Ag4 O1 S1 60.7(10) 2_665 .
Ag5 Ag4 O1 S1 -81.1(10) . .
S1' O1 S1 C34 3(2) . .
Ag4 O1 S1 C34 -110.0(17) . .
S1' O1 S1 C33 -94(2) . .
Ag4 O1 S1 C33 153.2(18) . .
C9 Ag3 O2 S2 165.7(19) . .
C25 Ag3 O2 S2 -58(2) . .
C17 Ag3 O2 S2 43(2) 2_765 .
C10 Ag3 O2 S2 143.3(19) . .
Ag5' Ag3 O2 S2 -10(2) 2_765 .
Ag2 Ag3 O2 S2 61(2) 2_765 .
Ag2 Ag3 O2 S2 -77(2) . .
Ag1 Ag3 O2 S2 -148.5(19) . .
Ag5 Ag3 O2 S2 -9(2) 2_765 .
C9 Ag3 O2 S2' -38.5(12) . .
C25 Ag3 O2 S2' 97.8(11) . .
C17 Ag3 O2 S2' -160.8(11) 2_765 .
C10 Ag3 O2 S2' -60.9(11) . .
Ag5' Ag3 O2 S2' 146.0(10) 2_765 .
Ag2 Ag3 O2 S2' -143.3(9) 2_765 .
Ag2 Ag3 O2 S2' 79.0(12) . .
Ag1 Ag3 O2 S2' 7.2(12) . .
Ag5 Ag3 O2 S2' 146.4(10) 2_765 .
S2' O2 S2 C35 78(3) . .
Ag3 O2 S2 C35 -122(3) . .
S2' O2 S2 C36 -6(4) . .
Ag3 O2 S2 C36 154(4) . .
